data_4105784
loop_
_publ_author_name
'Yun-Peng Xie'
'Thomas C. W. Mak'

_publ_section_title
;
 Silver(I)-Ethynide Clusters Constructed with Phosphonate-Functionized
 Polyoxovanadates
;
_journal_name_full 'Journal of the American Chemical Society'
_journal_page_first 3760
_journal_page_last 3763
_journal_paper_doi 10.1021/ja1112035
_journal_volume 133
_journal_year 2011
_chemical_formula_sum 'C84 H134 Ag16 N11 O60 P8 V8'
_chemical_formula_weight 4639.22
_chemical_name_systematic
;
 ?
;
_space_group_IT_number 14
_symmetry_cell_setting monoclinic
_symmetry_space_group_name_Hall '-P 2ybc'
_symmetry_space_group_name_H-M 'P 1 21/c 1'
_atom_sites_solution_hydrogens geom
_atom_sites_solution_primary direct
_atom_sites_solution_secondary difmap
_audit_creation_method SHELXL-97
_cell_angle_alpha 90.00
_cell_angle_beta 130.765(11)
_cell_angle_gamma 90.00
_cell_formula_units_Z 2
_cell_length_a 17.396(4)
_cell_length_b 25.696(6)
_cell_length_c 22.829(4)
_cell_measurement_reflns_used 9599
_cell_measurement_temperature 293(2)
_cell_measurement_theta_max 25.22
_cell_measurement_theta_min 2.61
_cell_volume 7729(3)
_computing_cell_refinement SAINT(Bruker,2001)
_computing_data_collection APEX2(Bruker,2003)
_computing_data_reduction APEX2(Bruker,2003)
_computing_structure_refinement 'SHELXL-97 (Sheldrick, 1997)'
_computing_structure_solution 'SHELXL-97 (Sheldrick, 1997)'
_diffrn_ambient_temperature 293(2)
_diffrn_measured_fraction_theta_full 0.992
_diffrn_measured_fraction_theta_max 0.992
_diffrn_radiation_monochromator graphite
_diffrn_radiation_source 'fine-focus sealed tube'
_diffrn_radiation_type MoK\a
_diffrn_radiation_wavelength 0.71073
_diffrn_reflns_av_R_equivalents 0.0680
_diffrn_reflns_av_sigmaI/netI 0.0483
_diffrn_reflns_limit_h_max 22
_diffrn_reflns_limit_h_min -22
_diffrn_reflns_limit_k_max 33
_diffrn_reflns_limit_k_min -33
_diffrn_reflns_limit_l_max 30
_diffrn_reflns_limit_l_min -29
_diffrn_reflns_number 120189
_diffrn_reflns_theta_full 27.93
_diffrn_reflns_theta_max 27.93
_diffrn_reflns_theta_min 1.58
_exptl_absorpt_coefficient_mu 2.594
_exptl_absorpt_correction_T_max 0.816
_exptl_absorpt_correction_T_min 0.745
_exptl_absorpt_correction_type multi-scan
_exptl_absorpt_process_details SADABS
_exptl_crystal_colour orang-red
_exptl_crystal_density_diffrn 1.993
_exptl_crystal_description block
_exptl_crystal_F_000 4502
_exptl_crystal_size_max 0.15
_exptl_crystal_size_mid 0.10
_exptl_crystal_size_min 0.08
_refine_diff_density_max 4.248
_refine_diff_density_min -2.538
_refine_diff_density_rms 0.164
_refine_ls_extinction_method none
_refine_ls_goodness_of_fit_ref 1.032
_refine_ls_hydrogen_treatment constr
_refine_ls_matrix_type full
_refine_ls_number_parameters 802
_refine_ls_number_reflns 18362
_refine_ls_number_restraints 10
_refine_ls_restrained_S_all 1.032
_refine_ls_R_factor_all 0.1280
_refine_ls_R_factor_gt 0.0675
_refine_ls_shift/su_max 0.001
_refine_ls_shift/su_mean 0.000
_refine_ls_structure_factor_coef Fsqd
_refine_ls_weighting_details 'calc w=1/[\s^2^(Fo^2^)+(0.1039P)^2^+45.0117P] where P=(Fo^2^+2Fc^2^)/3'
_refine_ls_weighting_scheme calc
_refine_ls_wR_factor_gt 0.1773
_refine_ls_wR_factor_ref 0.2292
_reflns_number_gt 10503
_reflns_number_total 18362
_reflns_threshold_expression >2sigma(I)
_cod_data_source_file ja1112035_si_002_1.cif
_cod_data_source_block 1
_cod_database_code 4105784

loop_
_symmetry_equiv_pos_as_xyz
'x, y, z'
'-x, y+1/2, -z+1/2'
'-x, -y, -z'
'x, -y-1/2, z-1/2'

loop_
_atom_site_label
_atom_site_type_symbol
_atom_site_fract_x
_atom_site_fract_y
_atom_site_fract_z
_atom_site_U_iso_or_equiv
_atom_site_adp_type
_atom_site_occupancy
_atom_site_symmetry_multiplicity
_atom_site_calc_flag
_atom_site_refinement_flags
Ag1 Ag 0.66577(6) -0.07690(3) 0.90528(5) 0.0675(2) Uani 1 1 d .
Ag2 Ag 0.42698(6) -0.05776(3) 0.83974(5) 0.0679(2) Uani 1 1 d .
Ag3 Ag 0.28403(7) 0.01205(3) 0.70862(5) 0.0684(2) Uani 1 1 d .
Ag4 Ag 0.22968(7) -0.03786(3) 0.78932(5) 0.0674(2) Uani 1 1 d .
Ag5 Ag 0.10759(7) 0.01521(4) 0.84825(5) 0.0751(3) Uani 1 1 d .
Ag6 Ag 0.27541(7) -0.14669(3) 0.78385(5) 0.0713(2) Uani 1 1 d .
Ag7 Ag 0.68526(8) -0.07227(4) 1.04474(5) 0.0844(3) Uani 1 1 d .
Ag8 Ag 0.73188(10) 0.01933(3) 0.99813(6) 0.1037(4) Uani 1 1 d .
V1 V 0.35537(12) -0.14478(6) 1.07899(9) 0.0487(3) Uani 1 1 d .
V2 V 0.38822(12) -0.20409(6) 0.96296(9) 0.0512(4) Uani 1 1 d .
V3 V 0.64638(12) -0.19305(5) 1.10393(9) 0.0498(3) Uani 1 1 d .
V4 V 0.38601(11) 0.13653(5) 0.77662(8) 0.0462(3) Uani 1 1 d .
P1 P 0.20297(18) -0.12087(9) 0.89249(13) 0.0496(5) Uani 1 1 d .
P2 P 0.53374(18) -0.17593(8) 0.92341(13) 0.0466(5) Uani 1 1 d .
P3 P 0.53689(18) 0.04161(8) 0.81257(14) 0.0487(5) Uani 1 1 d .
P4 P 0.20929(17) 0.09795(9) 0.77890(13) 0.0480(5) Uani 1 1 d .
O1 O 0.1762(6) -0.0712(2) 0.8488(4) 0.0639(17) Uani 1 1 d .
O2 O 0.2527(5) -0.1100(2) 0.9770(3) 0.0530(14) Uani 1 1 d .
O3 O 0.2735(5) -0.1553(2) 0.8897(4) 0.0533(14) Uani 1 1 d .
O4 O 0.4306(5) -0.1797(2) 0.9052(3) 0.0507(14) Uani 1 1 d .
O5 O 0.5322(5) -0.1309(2) 0.8810(4) 0.0610(16) Uani 1 1 d .
O6 O 0.6222(5) -0.1704(2) 1.0118(4) 0.0543(15) Uani 1 1 d .
O7 O 0.5393(5) -0.0140(2) 0.8339(5) 0.0686(19) Uani 1 1 d .
O8 O 0.4342(5) 0.0670(2) 0.7756(4) 0.0515(14) Uani 1 1 d .
O9 O 0.6242(5) 0.0723(2) 0.8847(3) 0.0522(14) Uani 1 1 d .
O10 O 0.2782(4) 0.0930(2) 0.7586(3) 0.0498(13) Uani 1 1 d .
O11 O 0.1900(5) 0.0457(2) 0.7964(4) 0.0639(17) Uani 1 1 d .
O13 O 0.2877(5) -0.1701(3) 1.0943(4) 0.0637(17) Uani 1 1 d .
O14 O 0.3594(5) -0.1950(2) 1.0251(4) 0.0536(14) Uani 1 1 d .
O15 O 0.3379(5) -0.2595(2) 0.9247(4) 0.0624(17) Uani 1 1 d .
O16 O 0.5203(5) -0.2209(2) 1.0403(3) 0.0552(15) Uani 1 1 d .
O17 O 0.2604(5) 0.1334(2) 0.8500(4) 0.0557(15) Uani 1 1 d .
O18 O 0.7190(5) -0.2420(2) 1.1333(4) 0.0651(17) Uani 1 1 d .
O19 O 0.3598(5) 0.1831(2) 0.8202(3) 0.0512(14) Uani 1 1 d .
O20 O 0.3322(5) 0.1593(3) 0.6935(4) 0.0630(17) Uani 1 1 d .
O21 O 0.5167(5) 0.1568(2) 0.8329(3) 0.0535(15) Uani 1 1 d .
O22 O 0.1987(11) 0.0365(5) 0.5842(6) 0.125(4) Uani 1 1 d .
O23 O 0.1982(8) -0.2239(4) 0.7242(6) 0.100(3) Uani 1 1 d .
O24 O 0.6706(8) -0.1137(3) 0.8166(6) 0.090(3) Uani 1 1 d .
O25 O 0.5153(8) -0.0590(4) 0.9772(6) 0.114(3) Uani 1 1 d .
O26 O 0.4965(10) -0.1036(6) 1.0504(7) 0.138(4) Uani 1 1 d .
O27 O 0.3861(11) -0.0445(5) 0.9641(9) 0.140(4) Uani 1 1 d .
O28 O -0.0383(16) -0.0094(9) 0.7157(12) 0.225(9) Uiso 1 1 d D
O30 O -0.176(2) 0.0161(15) 0.6478(16) 0.41(2) Uiso 1 1 d D
O29 O -0.0770(19) 0.0279(9) 0.7733(14) 0.260(11) Uiso 1 1 d D
N1 N 0.4717(12) -0.0660(6) 1.0065(11) 0.126(6) Uani 1 1 d .
N2 N 0.6044(9) -0.1788(4) 0.7299(6) 0.084(3) Uani 1 1 d .
N3 N 0.119(2) 0.0873(10) 0.4847(16) 0.196(8) Uiso 1 1 d D
N4 N 0.1922(9) -0.3126(5) 0.7340(8) 0.096(3) Uani 1 1 d .
N5 N -0.0949(19) 0.0154(8) 0.7161(14) 0.204(9) Uiso 1 1 d D
C1 C 0.2671(8) -0.0725(3) 0.7246(5) 0.056(2) Uani 1 1 d .
C2 C 0.2576(8) -0.0956(4) 0.6739(6) 0.062(2) Uani 1 1 d .
C3 C 0.2490(8) -0.1201(4) 0.6132(6) 0.068(3) Uani 1 1 d .
C4 C 0.2547(10) -0.0922(5) 0.5656(7) 0.084(3) Uani 1 1 d .
H4 H 0.2612 -0.0563 0.5717 0.101 Uiso 1 1 calc R
C5 C 0.2514(10) -0.1138(6) 0.5091(8) 0.092(4) Uani 1 1 d .
H5 H 0.2545 -0.0937 0.4768 0.111 Uiso 1 1 calc R
C6 C 0.2432(12) -0.1674(7) 0.5035(8) 0.105(5) Uani 1 1 d .
H6 H 0.2386 -0.1837 0.4649 0.126 Uiso 1 1 calc R
C7 C 0.2416(13) -0.1964(6) 0.5499(8) 0.110(5) Uani 1 1 d .
H7 H 0.2398 -0.2325 0.5458 0.131 Uiso 1 1 calc R
C8 C 0.2427(11) -0.1734(5) 0.6044(7) 0.092(4) Uani 1 1 d .
H8 H 0.2391 -0.1940 0.6360 0.110 Uiso 1 1 calc R
C9 C 0.8030(8) -0.0554(4) 1.0346(6) 0.064(2) Uani 1 1 d .
C10 C 0.8387(9) -0.0952(5) 1.0295(7) 0.077(3) Uani 1 1 d .
C11 C 0.8862(12) -0.1422(6) 1.0326(9) 0.106(5) Uani 1 1 d .
C12 C 0.9089(14) -0.1477(7) 0.9851(11) 0.129(6) Uani 1 1 d .
H12 H 0.8908 -0.1209 0.9508 0.155 Uiso 1 1 calc R
C13 C 0.956(2) -0.1897(10) 0.9856(17) 0.180(11) Uani 1 1 d .
H13 H 0.9764 -0.1906 0.9569 0.215 Uiso 1 1 calc R
C14 C 0.972(2) -0.2316(13) 1.0309(16) 0.194(14) Uani 1 1 d .
H14 H 0.9990 -0.2620 1.0289 0.232 Uiso 1 1 calc R
C15 C 0.9496(16) -0.2304(8) 1.0780(13) 0.154(9) Uani 1 1 d .
H15 H 0.9629 -0.2589 1.1086 0.185 Uiso 1 1 calc R
C16 C 0.9043(12) -0.1833(6) 1.0790(9) 0.116(5) Uani 1 1 d .
H16 H 0.8879 -0.1809 1.1103 0.139 Uiso 1 1 calc R
C17 C 0.0864(7) -0.1564(4) 0.8481(6) 0.061(2) Uani 1 1 d .
C18 C 0.0290(10) -0.1617(7) 0.7605(7) 0.103(5) Uani 1 1 d .
H18A H 0.0170 -0.1278 0.7384 0.155 Uiso 1 1 calc R
H18B H -0.0348 -0.1789 0.7352 0.155 Uiso 1 1 calc R
H18C H 0.0692 -0.1818 0.7536 0.155 Uiso 1 1 calc R
C19 C 0.0193(10) -0.1242(6) 0.8565(9) 0.098(4) Uani 1 1 d .
H19A H 0.0078 -0.0904 0.8344 0.147 Uiso 1 1 calc R
H19B H 0.0528 -0.1207 0.9103 0.147 Uiso 1 1 calc R
H19C H -0.0446 -0.1416 0.8302 0.147 Uiso 1 1 calc R
C20 C 0.1056(9) -0.2094(5) 0.8828(7) 0.082(3) Uani 1 1 d .
H20A H 0.1475 -0.2290 0.8772 0.123 Uiso 1 1 calc R
H20B H 0.0422 -0.2271 0.8568 0.123 Uiso 1 1 calc R
H20C H 0.1396 -0.2061 0.9367 0.123 Uiso 1 1 calc R
C21 C 0.5514(9) -0.2358(4) 0.8907(6) 0.066(3) Uani 1 1 d .
C22 C 0.4677(10) -0.2392(5) 0.8027(7) 0.086(4) Uani 1 1 d .
H22A H 0.4712 -0.2092 0.7793 0.130 Uiso 1 1 calc R
H22B H 0.4027 -0.2402 0.7893 0.130 Uiso 1 1 calc R
H22C H 0.4768 -0.2701 0.7843 0.130 Uiso 1 1 calc R
C23 C 0.5463(11) -0.2830(4) 0.9279(8) 0.082(3) Uani 1 1 d .
H23A H 0.4810 -0.2843 0.9140 0.123 Uiso 1 1 calc R
H23B H 0.5983 -0.2805 0.9831 0.123 Uiso 1 1 calc R
H23C H 0.5564 -0.3140 0.9101 0.123 Uiso 1 1 calc R
C24 C 0.6566(9) -0.2331(5) 0.9127(8) 0.083(3) Uani 1 1 d .
H24A H 0.6593 -0.2029 0.8892 0.125 Uiso 1 1 calc R
H24B H 0.6669 -0.2638 0.8946 0.125 Uiso 1 1 calc R
H24C H 0.7089 -0.2307 0.9679 0.125 Uiso 1 1 calc R
C25 C 0.5516(8) 0.0441(4) 0.7403(6) 0.060(2) Uani 1 1 d .
C26 C 0.4729(12) 0.0071(6) 0.6747(8) 0.102(4) Uani 1 1 d .
H26A H 0.4848 -0.0275 0.6948 0.152 Uiso 1 1 calc R
H26B H 0.4786 0.0075 0.6356 0.152 Uiso 1 1 calc R
H26C H 0.4061 0.0182 0.6527 0.152 Uiso 1 1 calc R
C27 C 0.5341(10) 0.0993(4) 0.7099(7) 0.075(3) Uani 1 1 d .
H27A H 0.5842 0.1220 0.7515 0.113 Uiso 1 1 calc R
H27B H 0.4676 0.1107 0.6883 0.113 Uiso 1 1 calc R
H27C H 0.5394 0.1001 0.6706 0.113 Uiso 1 1 calc R
C28 C 0.6600(10) 0.0255(5) 0.7798(8) 0.084(3) Uani 1 1 d .
C29 C 0.0896(7) 0.1271(4) 0.6963(6) 0.063(3) Uani 1 1 d .
C30 C 0.0343(10) 0.0878(6) 0.6308(8) 0.100(4) Uani 1 1 d .
H30A H 0.0738 0.0807 0.6160 0.151 Uiso 1 1 calc R
H30B H -0.0305 0.1017 0.5873 0.151 Uiso 1 1 calc R
H30C H 0.0245 0.0562 0.6476 0.151 Uiso 1 1 calc R
C31 C 0.0273(10) 0.1387(6) 0.7197(8) 0.094(4) Uani 1 1 d .
H31A H 0.0622 0.1639 0.7607 0.140 Uiso 1 1 calc R
H31B H 0.0179 0.1073 0.7371 0.140 Uiso 1 1 calc R
H31C H -0.0376 0.1523 0.6760 0.140 Uiso 1 1 calc R
C32 C 0.1087(10) 0.1778(5) 0.6708(8) 0.095(4) Uani 1 1 d .
H32A H 0.1475 0.1699 0.6556 0.142 Uiso 1 1 calc R
H32B H 0.1457 0.2019 0.7132 0.142 Uiso 1 1 calc R
H32C H 0.0449 0.1928 0.6280 0.142 Uiso 1 1 calc R
C33 C 0.1928(14) -0.2626(8) 0.7497(10) 0.125(6) Uani 1 1 d .
H33 H 0.1880 -0.2570 0.7874 0.150 Uiso 1 1 calc R
C34 C 0.2084(19) -0.3265(11) 0.6818(14) 0.193(11) Uani 1 1 d .
H34A H 0.2055 -0.3636 0.6763 0.289 Uiso 1 1 calc R
H34B H 0.2739 -0.3142 0.7020 0.289 Uiso 1 1 calc R
H34C H 0.1567 -0.3108 0.6323 0.289 Uiso 1 1 calc R
C35 C 0.181(2) -0.3479(10) 0.7745(13) 0.183(10) Uani 1 1 d .
H35A H 0.1806 -0.3828 0.7594 0.275 Uiso 1 1 calc R
H35B H 0.1174 -0.3413 0.7627 0.275 Uiso 1 1 calc R
H35C H 0.2355 -0.3438 0.8290 0.275 Uiso 1 1 calc R
C36 C 0.1890(18) 0.0701(10) 0.5562(11) 0.154(9) Uani 1 1 d .
H36 H 0.2412 0.0939 0.5880 0.184 Uiso 1 1 calc R
C37 C 0.013(3) 0.0764(18) 0.428(3) 0.36(3) Uiso 1 1 d D
H37A H -0.0158 0.0959 0.3819 0.547 Uiso 1 1 calc R
H37B H -0.0198 0.0859 0.4476 0.547 Uiso 1 1 calc R
H37C H 0.0034 0.0399 0.4161 0.547 Uiso 1 1 calc R
C38 C 0.160(5) 0.124(2) 0.463(4) 0.50(5) Uiso 1 1 d D
H38A H 0.1065 0.1359 0.4106 0.757 Uiso 1 1 calc R
H38B H 0.2121 0.1080 0.4661 0.757 Uiso 1 1 calc R
H38C H 0.1876 0.1538 0.4970 0.757 Uiso 1 1 calc R
C39 C 0.5993(12) -0.1375(5) 0.7603(8) 0.085(4) Uani 1 1 d .
H39 H 0.5348 -0.1249 0.7367 0.102 Uiso 1 1 calc R
C40 C 0.5207(14) -0.2054(7) 0.6640(10) 0.135(7) Uani 1 1 d .
H40A H 0.5445 -0.2346 0.6533 0.203 Uiso 1 1 calc R
H40B H 0.4833 -0.1823 0.6204 0.203 Uiso 1 1 calc R
H40C H 0.4775 -0.2176 0.6734 0.203 Uiso 1 1 calc R
C41 C 0.7069(12) -0.2020(7) 0.7697(10) 0.120(6) Uani 1 1 d .
H41A H 0.6999 -0.2320 0.7414 0.180 Uiso 1 1 calc R
H41B H 0.7370 -0.2122 0.8212 0.180 Uiso 1 1 calc R
H41C H 0.7495 -0.1768 0.7720 0.180 Uiso 1 1 calc R
O31 O 0.873(3) 0.0383(14) 0.977(2) 0.173(12) Uiso 0.50 1 d P
N6 N 1.0000 0.0000 1.0000 0.164(9) Uiso 1 2 d SD
C42 C 0.920(3) 0.0324(16) 0.978(3) 0.142(15) Uiso 0.50 1 d PD
C43 C 1.052(3) 0.0034(18) 1.0829(12) 0.148(14) Uiso 0.50 1 d PD
OW1 O -0.406(3) -0.0913(17) 0.568(2) 0.223(16) Uiso 0.50 1 d P

loop_
_atom_site_aniso_label
_atom_site_aniso_U_11
_atom_site_aniso_U_22
_atom_site_aniso_U_33
_atom_site_aniso_U_23
_atom_site_aniso_U_13
_atom_site_aniso_U_12
Ag1 0.0697(5) 0.0581(4) 0.0666(5) -0.0076(4) 0.0410(4) 0.0067(4)
Ag2 0.0627(5) 0.0590(4) 0.0701(5) 0.0105(4) 0.0381(4) 0.0023(4)
Ag3 0.0817(6) 0.0431(4) 0.0775(5) 0.0017(3) 0.0507(5) -0.0042(3)
Ag4 0.0928(6) 0.0545(4) 0.0775(5) -0.0001(4) 0.0655(5) 0.0042(4)
Ag5 0.0751(6) 0.0791(6) 0.0657(5) -0.0037(4) 0.0436(5) 0.0071(4)
Ag6 0.0915(6) 0.0568(4) 0.0705(5) 0.0128(4) 0.0550(5) 0.0038(4)
Ag7 0.0834(6) 0.1082(7) 0.0678(5) 0.0000(5) 0.0521(5) -0.0188(5)
Ag8 0.1347(9) 0.0451(4) 0.0684(6) 0.0044(4) 0.0386(6) 0.0194(5)
V1 0.0564(9) 0.0423(7) 0.0553(8) 0.0008(6) 0.0400(8) -0.0018(6)
V2 0.0619(9) 0.0421(8) 0.0551(8) 0.0001(6) 0.0407(8) -0.0013(7)
V3 0.0602(9) 0.0374(7) 0.0558(8) 0.0042(6) 0.0396(8) 0.0064(6)
V4 0.0546(8) 0.0378(7) 0.0462(7) 0.0042(6) 0.0328(7) 0.0034(6)
P1 0.0571(13) 0.0449(12) 0.0529(12) 0.0024(10) 0.0386(12) 0.0013(10)
P2 0.0589(13) 0.0356(10) 0.0531(12) 0.0022(9) 0.0400(12) 0.0024(9)
P3 0.0530(13) 0.0351(10) 0.0582(13) -0.0008(9) 0.0363(11) 0.0007(9)
P4 0.0482(12) 0.0400(11) 0.0526(12) 0.0018(9) 0.0314(11) 0.0039(9)
O1 0.084(5) 0.052(4) 0.075(4) 0.017(3) 0.060(4) 0.016(3)
O2 0.065(4) 0.047(3) 0.053(3) -0.005(3) 0.041(3) -0.002(3)
O3 0.056(4) 0.053(3) 0.057(4) 0.003(3) 0.039(3) 0.004(3)
O4 0.061(4) 0.043(3) 0.053(3) 0.005(3) 0.039(3) 0.004(3)
O5 0.070(4) 0.053(4) 0.070(4) 0.012(3) 0.050(4) 0.004(3)
O6 0.070(4) 0.043(3) 0.057(4) -0.004(3) 0.045(3) -0.003(3)
O7 0.069(4) 0.035(3) 0.098(5) 0.010(3) 0.053(4) 0.004(3)
O8 0.058(4) 0.037(3) 0.063(4) -0.001(3) 0.041(3) 0.000(3)
O9 0.055(4) 0.042(3) 0.051(3) 0.000(3) 0.030(3) 0.000(3)
O10 0.049(3) 0.042(3) 0.055(3) 0.002(3) 0.033(3) 0.001(2)
O11 0.074(4) 0.043(3) 0.089(5) -0.002(3) 0.059(4) -0.003(3)
O13 0.073(4) 0.065(4) 0.070(4) -0.005(3) 0.054(4) -0.015(3)
O14 0.072(4) 0.040(3) 0.058(4) -0.001(3) 0.046(3) -0.002(3)
O15 0.081(5) 0.043(3) 0.068(4) -0.007(3) 0.051(4) -0.008(3)
O16 0.066(4) 0.050(3) 0.052(3) 0.003(3) 0.040(3) -0.003(3)
O17 0.064(4) 0.048(3) 0.055(4) 0.000(3) 0.039(3) -0.003(3)
O18 0.077(4) 0.048(3) 0.078(4) 0.009(3) 0.054(4) 0.019(3)
O19 0.058(4) 0.042(3) 0.052(3) 0.004(3) 0.036(3) 0.001(3)
O20 0.078(5) 0.053(4) 0.054(4) 0.012(3) 0.042(4) 0.007(3)
O21 0.067(4) 0.035(3) 0.056(4) 0.001(3) 0.039(3) 0.000(3)
O22 0.172(12) 0.112(9) 0.074(7) 0.018(6) 0.074(8) 0.020(8)
O23 0.127(8) 0.081(6) 0.095(7) -0.020(5) 0.075(6) -0.028(6)
O24 0.115(7) 0.070(5) 0.111(7) -0.028(5) 0.085(6) -0.005(5)
O25 0.092(7) 0.125(8) 0.111(7) -0.036(6) 0.060(6) 0.004(6)
O26 0.131(10) 0.175(13) 0.101(8) 0.013(8) 0.074(8) 0.042(9)
O27 0.144(11) 0.120(9) 0.196(13) -0.011(9) 0.128(11) -0.010(8)
N1 0.124(11) 0.117(10) 0.210(17) 0.060(11) 0.141(13) 0.042(9)
N2 0.106(8) 0.060(5) 0.086(7) -0.015(5) 0.063(6) 0.007(5)
N4 0.095(8) 0.079(7) 0.122(9) -0.003(7) 0.074(8) -0.004(6)
C1 0.073(6) 0.040(4) 0.052(5) 0.002(4) 0.039(5) 0.004(4)
C2 0.064(6) 0.056(5) 0.050(5) -0.008(4) 0.030(5) -0.001(4)
C3 0.065(6) 0.069(6) 0.047(5) -0.013(5) 0.027(5) 0.009(5)
C4 0.100(9) 0.080(8) 0.069(7) -0.021(6) 0.054(7) -0.007(7)
C5 0.092(9) 0.109(11) 0.077(8) -0.022(7) 0.056(8) -0.009(8)
C6 0.114(11) 0.125(13) 0.074(8) -0.030(9) 0.059(9) 0.019(9)
C7 0.152(14) 0.092(10) 0.073(8) -0.018(7) 0.068(10) 0.023(9)
C8 0.114(10) 0.071(8) 0.066(7) -0.012(6) 0.049(7) 0.005(7)
C9 0.064(6) 0.058(6) 0.070(6) 0.001(5) 0.044(6) 0.009(5)
C10 0.069(7) 0.078(8) 0.075(7) -0.002(6) 0.042(6) 0.011(6)
C11 0.114(11) 0.082(9) 0.099(10) -0.008(8) 0.059(9) 0.023(8)
C12 0.148(15) 0.129(14) 0.152(15) 0.020(11) 0.116(14) 0.067(12)
C13 0.20(2) 0.17(2) 0.21(3) 0.03(2) 0.15(2) 0.09(2)
C14 0.18(2) 0.18(3) 0.15(2) -0.03(2) 0.08(2) 0.07(2)
C15 0.144(17) 0.093(12) 0.120(15) 0.021(11) 0.040(13) 0.037(11)
C16 0.113(12) 0.076(9) 0.096(10) 0.004(8) 0.040(9) 0.010(8)
C17 0.050(5) 0.077(7) 0.058(5) -0.007(5) 0.035(5) -0.007(5)
C18 0.075(8) 0.154(14) 0.054(7) -0.019(8) 0.030(6) -0.029(9)
C19 0.085(9) 0.093(9) 0.142(13) -0.005(9) 0.085(10) -0.004(7)
C20 0.074(7) 0.076(7) 0.082(8) -0.004(6) 0.045(7) -0.025(6)
C21 0.084(7) 0.049(5) 0.078(7) -0.007(5) 0.058(6) 0.008(5)
C22 0.097(9) 0.082(8) 0.077(8) -0.027(6) 0.055(7) -0.011(7)
C23 0.127(11) 0.046(5) 0.101(9) -0.003(6) 0.086(9) 0.005(6)
C24 0.087(8) 0.081(8) 0.099(9) -0.009(7) 0.068(8) 0.018(6)
C25 0.064(6) 0.059(6) 0.061(6) -0.008(4) 0.043(5) -0.004(5)
C26 0.127(12) 0.098(10) 0.094(9) -0.043(8) 0.078(9) -0.021(9)
C27 0.095(8) 0.074(7) 0.068(7) 0.009(5) 0.058(7) 0.013(6)
C28 0.078(8) 0.092(9) 0.106(9) -0.006(7) 0.071(8) 0.003(6)
C29 0.040(5) 0.072(6) 0.056(5) 0.001(5) 0.022(4) 0.010(4)
C30 0.065(8) 0.122(12) 0.078(8) -0.020(8) 0.031(7) 0.007(7)
C31 0.085(9) 0.104(10) 0.108(10) 0.021(8) 0.070(8) 0.029(7)
C32 0.086(9) 0.096(9) 0.094(9) 0.046(8) 0.055(8) 0.041(7)
C33 0.124(14) 0.121(15) 0.095(11) -0.008(11) 0.057(11) 0.024(12)
C34 0.21(2) 0.25(3) 0.20(2) -0.01(2) 0.17(2) 0.05(2)
C35 0.21(3) 0.19(2) 0.144(19) 0.005(17) 0.114(19) -0.05(2)
C36 0.17(2) 0.16(2) 0.072(11) 0.022(12) 0.055(13) 0.034(16)
C39 0.119(11) 0.068(7) 0.094(9) -0.003(7) 0.082(9) 0.006(7)
C40 0.128(14) 0.105(12) 0.113(12) -0.040(10) 0.052(11) -0.011(10)
C41 0.115(12) 0.116(12) 0.149(14) -0.051(11) 0.095(12) 0.000(9)

loop_
_atom_type_symbol
_atom_type_description
_atom_type_scat_dispersion_real
_atom_type_scat_dispersion_imag
_atom_type_scat_source
C C 0.0033 0.0016 'International Tables Vol C Tables 4.2.6.8 and 6.1.1.4'
H H 0.0000 0.0000 'International Tables Vol C Tables 4.2.6.8 and 6.1.1.4'
O O 0.0106 0.0060 'International Tables Vol C Tables 4.2.6.8 and 6.1.1.4'
N N 0.0061 0.0033 'International Tables Vol C Tables 4.2.6.8 and 6.1.1.4'
P P 0.1023 0.0942 'International Tables Vol C Tables 4.2.6.8 and 6.1.1.4'
V V 0.3005 0.5294 'International Tables Vol C Tables 4.2.6.8 and 6.1.1.4'
Ag Ag -0.8971 1.1015 'International Tables Vol C Tables 4.2.6.8 and 6.1.1.4'

loop_
_geom_angle_atom_site_label_1
_geom_angle_atom_site_label_2
_geom_angle_atom_site_label_3
_geom_angle
_geom_angle_site_symmetry_1
_geom_angle_site_symmetry_3
O24 Ag1 O7 103.4(3) . .
O24 Ag1 C9 128.0(4) . .
O7 Ag1 C9 115.9(3) . .
O24 Ag1 O5 98.3(3) . .
O7 Ag1 O5 84.9(2) . .
C9 Ag1 O5 117.0(3) . .
O24 Ag1 C10 102.4(4) . .
O7 Ag1 C10 144.8(3) . .
C9 Ag1 C10 29.6(4) . .
O5 Ag1 C10 114.5(3) . .
O24 Ag1 Ag8 139.4(2) . .
O7 Ag1 Ag8 70.68(19) . .
C9 Ag1 Ag8 45.7(2) . .
O5 Ag1 Ag8 120.34(17) . .
C10 Ag1 Ag8 74.1(3) . .
O24 Ag1 Ag7 156.9(2) . .
O7 Ag1 Ag7 96.7(2) . .
C9 Ag1 Ag7 48.2(3) . .
O5 Ag1 Ag7 72.04(16) . .
C10 Ag1 Ag7 65.1(3) . .
Ag8 Ag1 Ag7 58.69(4) . .
C1 Ag2 O7 116.7(3) . .
C1 Ag2 O5 111.9(3) . .
O7 Ag2 O5 86.9(2) . .
C1 Ag2 O25 138.5(4) . .
O7 Ag2 O25 103.5(3) . .
O5 Ag2 O25 78.5(3) . .
C1 Ag2 Ag4 47.9(2) . .
O7 Ag2 Ag4 136.03(16) . .
O5 Ag2 Ag4 135.96(16) . .
O25 Ag2 Ag4 95.9(2) . .
C1 Ag2 Ag3 49.2(2) . .
O7 Ag2 Ag3 80.27(17) . .
O5 Ag2 Ag3 144.73(17) . .
O25 Ag2 Ag3 136.4(2) . .
Ag4 Ag2 Ag3 59.13(3) . .
C1 Ag2 Ag6 47.9(2) . .
O7 Ag2 Ag6 149.30(19) . .
O5 Ag2 Ag6 78.66(17) . .
O25 Ag2 Ag6 100.0(3) . .
Ag4 Ag2 Ag6 59.13(3) . .
Ag3 Ag2 Ag6 96.04(4) . .
C1 Ag3 O22 114.9(4) . .
C1 Ag3 O10 134.9(3) . .
O22 Ag3 O10 99.1(3) . .
C1 Ag3 O8 131.0(3) . .
O22 Ag3 O8 100.5(4) . .
O10 Ag3 O8 64.00(19) . .
C1 Ag3 Ag4 48.0(2) . .
O22 Ag3 Ag4 135.0(4) . .
O10 Ag3 Ag4 87.03(14) . .
O8 Ag3 Ag4 121.64(15) . .
C1 Ag3 Ag2 50.2(2) . .
O22 Ag3 Ag2 150.4(3) . .
O10 Ag3 Ag2 108.32(14) . .
O8 Ag3 Ag2 82.37(14) . .
Ag4 Ag3 Ag2 59.14(3) . .
C1 Ag4 O1 133.1(3) . .
C1 Ag4 O11 132.4(3) . .
O1 Ag4 O11 92.9(2) . .
C1 Ag4 Ag3 51.0(2) . .
O1 Ag4 Ag3 174.64(17) . .
O11 Ag4 Ag3 82.38(17) . .
C1 Ag4 Ag2 51.9(3) . .
O1 Ag4 Ag2 123.17(18) . .
O11 Ag4 Ag2 118.42(17) . .
Ag3 Ag4 Ag2 61.73(3) . .
C1 Ag4 Ag6 50.6(2) . .
O1 Ag4 Ag6 83.92(16) . .
O11 Ag4 Ag6 176.82(17) . .
Ag3 Ag4 Ag6 100.77(3) . .
Ag2 Ag4 Ag6 63.88(3) . .
C9 Ag5 O28 158.6(6) 3_657 .
C9 Ag5 O29 109.5(6) 3_657 .
O28 Ag5 O29 49.5(7) . .
C9 Ag5 O11 104.5(3) 3_657 .
O28 Ag5 O11 87.0(5) . .
O29 Ag5 O11 121.0(6) . .
C9 Ag5 O1 115.8(3) 3_657 .
O28 Ag5 O1 83.3(6) . .
O29 Ag5 O1 121.0(6) . .
O11 Ag5 O1 82.1(2) . .
C9 Ag5 Ag8 47.7(3) 3_657 3_657
O28 Ag5 Ag8 146.7(5) . 3_657
O29 Ag5 Ag8 132.6(6) . 3_657
O11 Ag5 Ag8 106.01(18) . 3_657
O1 Ag5 Ag8 68.78(17) . 3_657
C9 Ag5 Ag7 46.4(3) 3_657 3_657
O28 Ag5 Ag7 146.3(5) . 3_657
O29 Ag5 Ag7 142.7(6) . 3_657
O11 Ag5 Ag7 59.71(17) . 3_657
O1 Ag5 Ag7 96.30(18) . 3_657
Ag8 Ag5 Ag7 58.39(4) 3_657 3_657
O23 Ag6 C1 125.9(4) . .
O23 Ag6 O4 99.2(3) . .
C1 Ag6 O4 124.0(3) . .
O23 Ag6 O3 97.4(3) . .
C1 Ag6 O3 128.5(3) . .
O4 Ag6 O3 64.2(2) . .
O23 Ag6 C2 101.8(3) . .
C1 Ag6 C2 27.0(3) . .
O4 Ag6 C2 127.2(3) . .
O3 Ag6 C2 154.9(3) . .
O23 Ag6 Ag4 141.7(3) . .
C1 Ag6 Ag4 46.8(2) . .
O4 Ag6 Ag4 114.44(14) . .
O3 Ag6 Ag4 82.26(15) . .
C2 Ag6 Ag4 72.7(2) . .
O23 Ag6 Ag2 155.1(3) . .
C1 Ag6 Ag2 47.9(3) . .
O4 Ag6 Ag2 76.84(14) . .
O3 Ag6 Ag2 102.64(15) . .
C2 Ag6 Ag2 64.2(2) . .
Ag4 Ag6 Ag2 56.99(3) . .
C9 Ag7 O25 139.6(4) . .
C9 Ag7 O17 115.1(3) . 3_657
O25 Ag7 O17 104.6(4) . 3_657
C9 Ag7 Ag8 46.8(3) . .
O25 Ag7 Ag8 100.3(3) . .
O17 Ag7 Ag8 147.68(15) 3_657 .
C9 Ag7 Ag1 51.2(3) . .
O25 Ag7 Ag1 95.2(3) . .
O17 Ag7 Ag1 135.66(15) 3_657 .
Ag8 Ag7 Ag1 60.34(3) . .
C9 Ag7 Ag5 47.3(3) . 3_657
O25 Ag7 Ag5 141.6(3) . 3_657
O17 Ag7 Ag5 91.41(15) 3_657 3_657
Ag8 Ag7 Ag5 56.43(3) . 3_657
Ag1 Ag7 Ag5 97.11(4) . 3_657
C9 Ag8 O2 147.5(3) . 3_657
C9 Ag8 O9 141.0(3) . .
O2 Ag8 O9 65.6(2) 3_657 .
C9 Ag8 Ag5 52.2(3) . 3_657
O2 Ag8 Ag5 98.33(15) 3_657 3_657
O9 Ag8 Ag5 162.83(15) . 3_657
C9 Ag8 Ag7 50.1(3) . .
O2 Ag8 Ag7 136.27(15) 3_657 .
O9 Ag8 Ag7 130.38(16) . .
Ag5 Ag8 Ag7 65.18(4) 3_657 .
C9 Ag8 Ag1 51.9(3) . .
O2 Ag8 Ag1 157.41(15) 3_657 .
O9 Ag8 Ag1 92.10(14) . .
Ag5 Ag8 Ag1 103.41(4) 3_657 .
Ag7 Ag8 Ag1 60.97(4) . .
O13 V1 O21 103.8(3) . 3_657
O13 V1 O14 102.8(3) . .
O21 V1 O14 93.9(3) 3_657 .
O13 V1 O9 104.7(3) . 3_657
O21 V1 O9 86.6(3) 3_657 3_657
O14 V1 O9 151.5(3) . 3_657
O13 V1 O2 102.4(3) . .
O21 V1 O2 153.1(3) 3_657 .
O14 V1 O2 85.9(3) . .
O9 V1 O2 81.1(2) 3_657 .
O15 V2 O14 102.2(3) . .
O15 V2 O16 102.3(3) . .
O14 V2 O16 95.2(3) . .
O15 V2 O4 103.1(3) . .
O14 V2 O4 153.7(3) . .
O16 V2 O4 86.4(3) . .
O15 V2 O3 102.1(3) . .
O14 V2 O3 86.5(3) . .
O16 V2 O3 154.5(3) . .
O4 V2 O3 81.2(2) . .
O18 V3 O16 103.9(3) . .
O18 V3 O19 103.5(3) . 3_657
O16 V3 O19 91.5(3) . 3_657
O18 V3 O6 104.1(3) . .
O16 V3 O6 87.6(3) . .
O19 V3 O6 151.7(3) 3_657 .
O18 V3 O17 103.9(3) . 3_657
O16 V3 O17 152.0(3) . 3_657
O19 V3 O17 85.5(3) 3_657 3_657
O6 V3 O17 82.3(3) . 3_657
O20 V4 O19 104.6(3) . .
O20 V4 O21 103.3(3) . .
O19 V4 O21 94.1(3) . .
O20 V4 O8 104.1(3) . .
O19 V4 O8 150.5(3) . .
O21 V4 O8 85.6(3) . .
O20 V4 O10 102.8(3) . .
O19 V4 O10 86.7(3) . .
O21 V4 O10 152.8(3) . .
O8 V4 O10 80.7(2) . .
O1 P1 O2 110.9(4) . .
O1 P1 O3 111.8(4) . .
O2 P1 O3 110.1(4) . .
O1 P1 C17 108.1(5) . .
O2 P1 C17 107.4(4) . .
O3 P1 C17 108.4(4) . .
O5 P2 O6 110.7(4) . .
O5 P2 O4 110.1(4) . .
O6 P2 O4 110.1(3) . .
O5 P2 C21 108.9(4) . .
O6 P2 C21 108.7(4) . .
O4 P2 C21 108.2(4) . .
O7 P3 O8 111.0(4) . .
O7 P3 O9 110.0(4) . .
O8 P3 O9 110.6(3) . .
O7 P3 C25 109.6(5) . .
O8 P3 C25 106.7(4) . .
O9 P3 C25 108.9(4) . .
O11 P4 O17 108.9(4) . .
O11 P4 O10 111.0(4) . .
O17 P4 O10 109.7(4) . .
O11 P4 C29 109.9(5) . .
O17 P4 C29 109.3(4) . .
O10 P4 C29 108.0(4) . .
P1 O1 Ag4 130.8(4) . .
P1 O1 Ag5 134.2(4) . .
Ag4 O1 Ag5 92.5(2) . .
P1 O2 V1 136.3(4) . .
P1 O2 Ag8 111.2(3) . 3_657
V1 O2 Ag8 106.6(3) . 3_657
P1 O3 V2 135.2(4) . .
P1 O3 Ag6 120.8(3) . .
V2 O3 Ag6 103.5(2) . .
P2 O4 V2 134.8(4) . .
P2 O4 Ag6 120.7(3) . .
V2 O4 Ag6 104.4(3) . .
P2 O5 Ag2 124.0(4) . .
P2 O5 Ag1 132.9(4) . .
Ag2 O5 Ag1 90.7(2) . .
P2 O6 V3 135.2(4) . .
P3 O7 Ag1 134.5(4) . .
P3 O7 Ag2 129.0(4) . .
Ag1 O7 Ag2 94.0(2) . .
P3 O8 V4 136.5(4) . .
P3 O8 Ag3 119.0(3) . .
V4 O8 Ag3 104.0(3) . .
P3 O9 V1 135.5(4) . 3_657
P3 O9 Ag8 113.2(3) . .
V1 O9 Ag8 106.4(3) 3_657 .
P4 O10 V4 134.8(4) . .
P4 O10 Ag3 119.6(3) . .
V4 O10 Ag3 105.0(2) . .
P4 O11 Ag4 133.6(4) . .
P4 O11 Ag5 134.5(4) . .
Ag4 O11 Ag5 91.9(2) . .
V2 O14 V1 141.2(3) . .
V3 O16 V2 142.1(4) . .
P4 O17 V3 137.1(4) . 3_657
P4 O17 Ag7 103.8(3) . 3_657
V3 O17 Ag7 108.4(3) 3_657 3_657
V4 O19 V3 144.6(3) . 3_657
V1 O21 V4 143.7(4) 3_657 .
C36 O22 Ag3 136.3(16) . .
C33 O23 Ag6 129.8(11) . .
C39 O24 Ag1 122.8(8) . .
N1 O25 Ag7 123.8(11) . .
N1 O25 Ag2 124.9(10) . .
Ag7 O25 Ag2 108.7(4) . .
N5 O28 Ag5 92.7(17) . .
N5 O29 Ag5 90.8(19) . .
O26 N1 O27 124.9(13) . .
O26 N1 O25 120.2(13) . .
O27 N1 O25 109.7(15) . .
C39 N2 C40 125.6(13) . .
C39 N2 C41 118.0(12) . .
C40 N2 C41 116.3(11) . .
C36 N3 C37 131(3) . .
C36 N3 C38 112(4) . .
C37 N3 C38 117(4) . .
C33 N4 C35 115.2(18) . .
C33 N4 C34 119.4(18) . .
C35 N4 C34 125.3(18) . .
O29 N5 O28 123(3) . .
O29 N5 O30 130(3) . .
O28 N5 O30 106(2) . .
C2 C1 Ag4 160.3(9) . .
C2 C1 Ag3 105.5(7) . .
Ag4 C1 Ag3 80.9(3) . .
C2 C1 Ag6 94.2(7) . .
Ag4 C1 Ag6 82.5(3) . .
Ag3 C1 Ag6 159.2(5) . .
C2 C1 Ag2 118.9(8) . .
Ag4 C1 Ag2 80.2(3) . .
Ag3 C1 Ag2 80.6(3) . .
Ag6 C1 Ag2 84.2(3) . .
C1 C2 C3 176.3(12) . .
C1 C2 Ag6 58.8(6) . .
C3 C2 Ag6 124.5(7) . .
C4 C3 C8 116.5(11) . .
C4 C3 C2 121.6(10) . .
C8 C3 C2 121.7(11) . .
C3 C4 C5 124.0(13) . .
C3 C4 H4 118.0 . .
C5 C4 H4 118.0 . .
C4 C5 C6 115.4(14) . .
C4 C5 H5 122.3 . .
C6 C5 H5 122.3 . .
C7 C6 C5 123.2(12) . .
C7 C6 H6 118.4 . .
C5 C6 H6 118.4 . .
C6 C7 C8 119.6(14) . .
C6 C7 H7 120.2 . .
C8 C7 H7 120.2 . .
C7 C8 C3 121.2(14) . .
C7 C8 H8 119.4 . .
C3 C8 H8 119.4 . .
C10 C9 Ag8 154.4(10) . .
C10 C9 Ag7 113.3(9) . .
Ag8 C9 Ag7 83.0(4) . .
C10 C9 Ag5 118.9(9) . 3_657
Ag8 C9 Ag5 80.1(3) . 3_657
Ag7 C9 Ag5 86.4(4) . 3_657
C10 C9 Ag1 81.2(8) . .
Ag8 C9 Ag1 82.3(4) . .
Ag7 C9 Ag1 80.6(3) . .
Ag5 C9 Ag1 159.3(5) 3_657 .
C9 C10 C11 173.6(13) . .
C9 C10 Ag1 69.2(7) . .
C11 C10 Ag1 116.4(9) . .
C16 C11 C12 118.9(15) . .
C16 C11 C10 121.1(16) . .
C12 C11 C10 119.9(15) . .
C13 C12 C11 124(2) . .
C13 C12 H12 118.1 . .
C11 C12 H12 118.1 . .
C12 C13 C14 117(2) . .
C12 C13 H13 121.5 . .
C14 C13 H13 121.5 . .
C15 C14 C13 123(2) . .
C15 C14 H14 118.4 . .
C13 C14 H14 118.4 . .
C14 C15 C16 118(2) . .
C14 C15 H15 121.1 . .
C16 C15 H15 121.1 . .
C11 C16 C15 119(2) . .
C11 C16 H16 120.6 . .
C15 C16 H16 120.6 . .
C20 C17 C19 110.4(10) . .
C20 C17 C18 109.6(10) . .
C19 C17 C18 107.8(11) . .
C20 C17 P1 112.3(7) . .
C19 C17 P1 108.8(8) . .
C18 C17 P1 107.9(8) . .
C17 C18 H18A 109.5 . .
C17 C18 H18B 109.5 . .
H18A C18 H18B 109.5 . .
C17 C18 H18C 109.5 . .
H18A C18 H18C 109.5 . .
H18B C18 H18C 109.5 . .
C17 C19 H19A 109.5 . .
C17 C19 H19B 109.5 . .
H19A C19 H19B 109.5 . .
C17 C19 H19C 109.5 . .
H19A C19 H19C 109.5 . .
H19B C19 H19C 109.5 . .
C17 C20 H20A 109.5 . .
C17 C20 H20B 109.5 . .
H20A C20 H20B 109.5 . .
C17 C20 H20C 109.5 . .
H20A C20 H20C 109.5 . .
H20B C20 H20C 109.5 . .
C23 C21 C22 109.7(10) . .
C23 C21 C24 110.1(10) . .
C22 C21 C24 109.8(10) . .
C23 C21 P2 111.0(7) . .
C22 C21 P2 108.3(8) . .
C24 C21 P2 107.9(7) . .
C21 C22 H22A 109.5 . .
C21 C22 H22B 109.5 . .
H22A C22 H22B 109.5 . .
C21 C22 H22C 109.5 . .
H22A C22 H22C 109.5 . .
H22B C22 H22C 109.5 . .
C21 C23 H23A 109.5 . .
C21 C23 H23B 109.5 . .
H23A C23 H23B 109.5 . .
C21 C23 H23C 109.5 . .
H23A C23 H23C 109.5 . .
H23B C23 H23C 109.5 . .
C21 C24 H24A 109.5 . .
C21 C24 H24B 109.5 . .
H24A C24 H24B 109.5 . .
C21 C24 H24C 109.5 . .
H24A C24 H24C 109.5 . .
H24B C24 H24C 109.5 . .
C27 C25 C26 110.4(10) . .
C27 C25 C28 111.1(9) . .
C26 C25 C28 110.5(10) . .
C27 C25 P3 109.9(7) . .
C26 C25 P3 107.3(8) . .
C28 C25 P3 107.5(7) . .
C25 C26 H26A 109.5 . .
C25 C26 H26B 109.5 . .
H26A C26 H26B 109.5 . .
C25 C26 H26C 109.5 . .
H26A C26 H26C 109.5 . .
H26B C26 H26C 109.5 . .
C25 C27 H27A 109.5 . .
C25 C27 H27B 109.5 . .
H27A C27 H27B 109.5 . .
C25 C27 H27C 109.5 . .
H27A C27 H27C 109.5 . .
H27B C27 H27C 109.5 . .
C30 C29 C31 109.8(10) . .
C30 C29 C32 110.1(11) . .
C31 C29 C32 110.1(10) . .
C30 C29 P4 107.9(8) . .
C31 C29 P4 108.2(8) . .
C32 C29 P4 110.7(7) . .
C29 C30 H30A 109.5 . .
C29 C30 H30B 109.5 . .
H30A C30 H30B 109.5 . .
C29 C30 H30C 109.5 . .
H30A C30 H30C 109.5 . .
H30B C30 H30C 109.5 . .
C29 C31 H31A 109.5 . .
C29 C31 H31B 109.5 . .
H31A C31 H31B 109.5 . .
C29 C31 H31C 109.5 . .
H31A C31 H31C 109.5 . .
H31B C31 H31C 109.5 . .
C29 C32 H32A 109.5 . .
C29 C32 H32B 109.5 . .
H32A C32 H32B 109.5 . .
C29 C32 H32C 109.5 . .
H32A C32 H32C 109.5 . .
H32B C32 H32C 109.5 . .
O23 C33 N4 131.7(19) . .
O23 C33 H33 114.1 . .
N4 C33 H33 114.1 . .
N4 C34 H34A 109.5 . .
N4 C34 H34B 109.5 . .
H34A C34 H34B 109.5 . .
N4 C34 H34C 109.5 . .
H34A C34 H34C 109.5 . .
H34B C34 H34C 109.5 . .
N4 C35 H35A 109.5 . .
N4 C35 H35B 109.5 . .
H35A C35 H35B 109.5 . .
N4 C35 H35C 109.5 . .
H35A C35 H35C 109.5 . .
H35B C35 H35C 109.5 . .
O22 C36 N3 134(3) . .
O22 C36 H36 112.9 . .
N3 C36 H36 112.9 . .
N3 C37 H37A 109.5 . .
N3 C37 H37B 109.5 . .
H37A C37 H37B 109.5 . .
N3 C37 H37C 109.5 . .
H37A C37 H37C 109.5 . .
H37B C37 H37C 109.5 . .
N3 C38 H38A 109.5 . .
N3 C38 H38B 109.5 . .
H38A C38 H38B 109.5 . .
N3 C38 H38C 109.5 . .
H38A C38 H38C 109.5 . .
H38B C38 H38C 109.5 . .
O24 C39 N2 126.5(14) . .
O24 C39 H39 116.8 . .
N2 C39 H39 116.8 . .
N2 C40 H40A 109.5 . .
N2 C40 H40B 109.5 . .
H40A C40 H40B 109.5 . .
N2 C40 H40C 109.5 . .
H40A C40 H40C 109.5 . .
H40B C40 H40C 109.5 . .
N2 C41 H41A 109.5 . .
N2 C41 H41B 109.5 . .
H41A C41 H41B 109.5 . .
N2 C41 H41C 109.5 . .
H41A C41 H41C 109.5 . .
H41B C41 H41C 109.5 . .
C42 N6 C42 180(5) . 3_757
C42 N6 C43 87(3) . 3_757
C42 N6 C43 93(3) 3_757 3_757
C42 N6 C43 93(3) . .
C42 N6 C43 87(3) 3_757 .
C43 N6 C43 180.000(15) 3_757 .
O31 C42 N6 149(6) . .
O31 C42 C43 141(6) . 3_757
N6 C42 C43 48.1(15) . 3_757
N6 C43 C42 45.2(13) . 3_757

loop_
_geom_bond_atom_site_label_1
_geom_bond_atom_site_label_2
_geom_bond_distance
_geom_bond_site_symmetry_2
Ag1 O24 2.287(8) .
Ag1 O7 2.329(7) .
Ag1 C9 2.349(11) .
Ag1 O5 2.440(7) .
Ag1 C10 2.484(12) .
Ag1 Ag8 2.9576(13) .
Ag1 Ag7 2.9760(14) .
Ag2 C1 2.289(10) .
Ag2 O7 2.333(7) .
Ag2 O5 2.349(7) .
Ag2 O25 2.431(11) .
Ag2 Ag4 2.8650(14) .
Ag2 Ag3 2.9395(13) .
Ag2 Ag6 3.0675(13) .
Ag3 C1 2.255(9) .
Ag3 O22 2.272(11) .
Ag3 O10 2.406(6) .
Ag3 O8 2.436(6) .
Ag3 Ag4 2.8648(12) .
Ag4 C1 2.157(10) .
Ag4 O1 2.257(6) .
Ag4 O11 2.292(6) .
Ag4 Ag6 2.9325(13) .
Ag5 C9 2.281(11) 3_657
Ag5 O28 2.44(2) .
Ag5 O29 2.48(2) .
Ag5 O11 2.506(7) .
Ag5 O1 2.516(6) .
Ag5 Ag8 2.8452(14) 3_657
Ag5 Ag7 3.0995(15) 3_657
Ag6 O23 2.282(9) .
Ag6 C1 2.286(9) .
Ag6 O4 2.432(6) .
Ag6 O3 2.448(6) .
Ag6 C2 2.665(11) .
Ag7 C9 2.248(11) .
Ag7 O25 2.299(10) .
Ag7 O17 2.484(6) 3_657
Ag7 Ag8 2.9081(16) .
Ag7 Ag5 3.0995(15) 3_657
Ag8 C9 2.137(10) .
Ag8 O2 2.371(6) 3_657
Ag8 O9 2.394(6) .
Ag8 Ag5 2.8452(15) 3_657
V1 O13 1.572(6) .
V1 O21 1.803(6) 3_657
V1 O14 1.815(6) .
V1 O9 1.974(6) 3_657
V1 O2 1.995(6) .
V2 O15 1.600(6) .
V2 O14 1.802(6) .
V2 O16 1.812(7) .
V2 O4 1.985(6) .
V2 O3 1.998(6) .
V3 O18 1.587(6) .
V3 O16 1.809(7) .
V3 O19 1.823(6) 3_657
V3 O6 1.946(6) .
V3 O17 1.964(6) 3_657
V4 O20 1.582(6) .
V4 O19 1.794(6) .
V4 O21 1.810(7) .
V4 O8 1.980(6) .
V4 O10 1.983(6) .
P1 O1 1.496(7) .
P1 O2 1.539(6) .
P1 O3 1.548(6) .
P1 C17 1.815(10) .
P2 O5 1.496(6) .
P2 O6 1.551(7) .
P2 O4 1.558(7) .
P2 C21 1.822(9) .
P3 O7 1.502(6) .
P3 O8 1.537(6) .
P3 O9 1.541(6) .
P3 C25 1.829(10) .
P4 O11 1.501(7) .
P4 O17 1.540(6) .
P4 O10 1.547(6) .
P4 C29 1.823(9) .
O2 Ag8 2.371(6) 3_657
O9 V1 1.974(6) 3_657
O17 V3 1.964(6) 3_657
O17 Ag7 2.484(6) 3_657
O19 V3 1.823(6) 3_657
O21 V1 1.803(6) 3_657
O22 C36 1.02(2) .
O23 C33 1.19(2) .
O24 C39 1.217(15) .
O25 N1 1.310(15) .
O26 N1 1.249(17) .
O27 N1 1.256(18) .
O28 N5 1.18(3) .
O30 N5 1.247(18) .
O29 N5 1.173(17) .
N2 C39 1.302(15) .
N2 C40 1.412(17) .
N2 C41 1.498(17) .
N3 C36 1.32(3) .
N3 C37 1.424(19) .
N3 C38 1.46(2) .
N4 C33 1.33(2) .
N4 C35 1.40(2) .
N4 C34 1.44(2) .
C1 C2 1.213(13) .
C2 C3 1.437(14) .
C3 C4 1.360(17) .
C3 C8 1.377(16) .
C4 C5 1.371(17) .
C4 H4 0.9300 .
C5 C6 1.38(2) .
C5 H5 0.9300 .
C6 C7 1.31(2) .
C6 H6 0.9300 .
C7 C8 1.367(17) .
C7 H7 0.9300 .
C8 H8 0.9300 .
C9 C10 1.242(15) .
C9 Ag5 2.281(11) 3_657
C10 C11 1.438(18) .
C11 C16 1.38(2) .
C11 C12 1.38(2) .
C12 C13 1.35(2) .
C12 H12 0.9300 .
C13 C14 1.39(4) .
C13 H13 0.9300 .
C14 C15 1.36(3) .
C14 H14 0.9300 .
C15 C16 1.45(3) .
C15 H15 0.9300 .
C16 H16 0.9300 .
C17 C20 1.499(16) .
C17 C19 1.542(16) .
C17 C18 1.553(15) .
C18 H18A 0.9600 .
C18 H18B 0.9600 .
C18 H18C 0.9600 .
C19 H19A 0.9600 .
C19 H19B 0.9600 .
C19 H19C 0.9600 .
C20 H20A 0.9600 .
C20 H20B 0.9600 .
C20 H20C 0.9600 .
C21 C23 1.515(15) .
C21 C22 1.531(16) .
C21 C24 1.551(16) .
C22 H22A 0.9600 .
C22 H22B 0.9600 .
C22 H22C 0.9600 .
C23 H23A 0.9600 .
C23 H23B 0.9600 .
C23 H23C 0.9600 .
C24 H24A 0.9600 .
C24 H24B 0.9600 .
C24 H24C 0.9600 .
C25 C27 1.520(15) .
C25 C26 1.530(16) .
C25 C28 1.541(15) .
C26 H26A 0.9600 .
C26 H26B 0.9600 .
C26 H26C 0.9600 .
C27 H27A 0.9600 .
C27 H27B 0.9600 .
C27 H27C 0.9600 .
C29 C30 1.516(16) .
C29 C31 1.518(16) .
C29 C32 1.548(17) .
C30 H30A 0.9600 .
C30 H30B 0.9600 .
C30 H30C 0.9600 .
C31 H31A 0.9600 .
C31 H31B 0.9600 .
C31 H31C 0.9600 .
C32 H32A 0.9600 .
C32 H32B 0.9600 .
C32 H32C 0.9600 .
C33 H33 0.9300 .
C34 H34A 0.9600 .
C34 H34B 0.9600 .
C34 H34C 0.9600 .
C35 H35A 0.9600 .
C35 H35B 0.9600 .
C35 H35C 0.9600 .
C36 H36 0.9300 .
C37 H37A 0.9600 .
C37 H37B 0.9600 .
C37 H37C 0.9600 .
C38 H38A 0.9600 .
C38 H38B 0.9600 .
C38 H38C 0.9600 .
C39 H39 0.9300 .
C40 H40A 0.9600 .
C40 H40B 0.9600 .
C40 H40C 0.9600 .
C41 H41A 0.9600 .
C41 H41B 0.9600 .
C41 H41C 0.9600 .
O31 C42 0.81(4) .
N6 C42 1.406(19) .
N6 C42 1.406(19) 3_757
N6 C43 1.474(19) 3_757
N6 C43 1.474(19) .
C42 C43 1.98(5) 3_757
C43 C42 1.98(5) 3_757

loop_
_geom_torsion_atom_site_label_1
_geom_torsion_atom_site_label_2
_geom_torsion_atom_site_label_3
_geom_torsion_atom_site_label_4
_geom_torsion
_geom_torsion_site_symmetry_1
_geom_torsion_site_symmetry_4
O7 Ag2 Ag3 C1 138.6(4) . .
O5 Ag2 Ag3 C1 68.3(4) . .
O25 Ag2 Ag3 C1 -121.9(5) . .
Ag4 Ag2 Ag3 C1 -58.9(3) . .
Ag6 Ag2 Ag3 C1 -10.6(3) . .
C1 Ag2 Ag3 O22 -69.1(8) . .
O7 Ag2 Ag3 O22 69.5(8) . .
O5 Ag2 Ag3 O22 -0.8(8) . .
O25 Ag2 Ag3 O22 169.0(8) . .
Ag4 Ag2 Ag3 O22 -128.0(7) . .
Ag6 Ag2 Ag3 O22 -79.7(7) . .
C1 Ag2 Ag3 O10 133.8(4) . .
O7 Ag2 Ag3 O10 -87.6(2) . .
O5 Ag2 Ag3 O10 -157.9(3) . .
O25 Ag2 Ag3 O10 11.9(4) . .
Ag4 Ag2 Ag3 O10 74.85(15) . .
Ag6 Ag2 Ag3 O10 123.22(15) . .
C1 Ag2 Ag3 O8 -166.9(4) . .
O7 Ag2 Ag3 O8 -28.2(2) . .
O5 Ag2 Ag3 O8 -98.6(3) . .
O25 Ag2 Ag3 O8 71.2(4) . .
Ag4 Ag2 Ag3 O8 134.16(15) . .
Ag6 Ag2 Ag3 O8 -177.46(14) . .
C1 Ag2 Ag3 Ag4 58.9(3) . .
O7 Ag2 Ag3 Ag4 -162.41(19) . .
O5 Ag2 Ag3 Ag4 127.3(3) . .
O25 Ag2 Ag3 Ag4 -63.0(4) . .
Ag6 Ag2 Ag3 Ag4 48.37(3) . .
O22 Ag3 Ag4 C1 84.4(6) . .
O10 Ag3 Ag4 C1 -175.7(4) . .
O8 Ag3 Ag4 C1 -118.9(4) . .
Ag2 Ag3 Ag4 C1 -62.3(3) . .
C1 Ag3 Ag4 O1 -141(2) . .
O22 Ag3 Ag4 O1 -57(2) . .
O10 Ag3 Ag4 O1 43(2) . .
O8 Ag3 Ag4 O1 100(2) . .
Ag2 Ag3 Ag4 O1 157(2) . .
C1 Ag3 Ag4 O11 -169.6(4) . .
O22 Ag3 Ag4 O11 -85.3(5) . .
O10 Ag3 Ag4 O11 14.7(2) . .
O8 Ag3 Ag4 O11 71.5(2) . .
Ag2 Ag3 Ag4 O11 128.10(19) . .
C1 Ag3 Ag4 Ag2 62.3(3) . .
O22 Ag3 Ag4 Ag2 146.6(4) . .
O10 Ag3 Ag4 Ag2 -113.43(14) . .
O8 Ag3 Ag4 Ag2 -56.63(16) . .
C1 Ag3 Ag4 Ag6 9.9(3) . .
O22 Ag3 Ag4 Ag6 94.3(4) . .
O10 Ag3 Ag4 Ag6 -165.75(14) . .
O8 Ag3 Ag4 Ag6 -108.95(16) . .
Ag2 Ag3 Ag4 Ag6 -52.32(4) . .
O7 Ag2 Ag4 C1 86.3(4) . .
O5 Ag2 Ag4 C1 -77.7(4) . .
O25 Ag2 Ag4 C1 -157.3(4) . .
Ag3 Ag2 Ag4 C1 60.9(3) . .
Ag6 Ag2 Ag4 C1 -59.1(3) . .
C1 Ag2 Ag4 O1 121.6(4) . .
O7 Ag2 Ag4 O1 -152.1(4) . .
O5 Ag2 Ag4 O1 43.9(3) . .
O25 Ag2 Ag4 O1 -35.6(4) . .
Ag3 Ag2 Ag4 O1 -177.5(2) . .
Ag6 Ag2 Ag4 O1 62.5(2) . .
C1 Ag2 Ag4 O11 -123.4(4) . .
O7 Ag2 Ag4 O11 -37.1(4) . .
O5 Ag2 Ag4 O11 158.9(3) . .
O25 Ag2 Ag4 O11 79.4(3) . .
Ag3 Ag2 Ag4 O11 -62.5(2) . .
Ag6 Ag2 Ag4 O11 177.5(2) . .
C1 Ag2 Ag4 Ag3 -60.9(3) . .
O7 Ag2 Ag4 Ag3 25.4(3) . .
O5 Ag2 Ag4 Ag3 -138.6(2) . .
O25 Ag2 Ag4 Ag3 141.8(3) . .
Ag6 Ag2 Ag4 Ag3 -120.00(4) . .
C1 Ag2 Ag4 Ag6 59.1(3) . .
O7 Ag2 Ag4 Ag6 145.4(3) . .
O5 Ag2 Ag4 Ag6 -18.6(2) . .
O25 Ag2 Ag4 Ag6 -98.2(3) . .
Ag3 Ag2 Ag4 Ag6 120.00(4) . .
C1 Ag4 Ag6 O23 -96.4(5) . .
O1 Ag4 Ag6 O23 71.0(5) . .
O11 Ag4 Ag6 O23 66(4) . .
Ag3 Ag4 Ag6 O23 -106.3(4) . .
Ag2 Ag4 Ag6 O23 -157.3(4) . .
O1 Ag4 Ag6 C1 167.4(4) . .
O11 Ag4 Ag6 C1 162(4) . .
Ag3 Ag4 Ag6 C1 -10.0(3) . .
Ag2 Ag4 Ag6 C1 -60.9(3) . .
C1 Ag4 Ag6 O4 114.5(4) . .
O1 Ag4 Ag6 O4 -78.1(2) . .
O11 Ag4 Ag6 O4 -83(4) . .
Ag3 Ag4 Ag6 O4 104.53(16) . .
Ag2 Ag4 Ag6 O4 53.60(16) . .
C1 Ag4 Ag6 O3 171.5(4) . .
O1 Ag4 Ag6 O3 -21.1(2) . .
O11 Ag4 Ag6 O3 -26(4) . .
Ag3 Ag4 Ag6 O3 161.52(15) . .
Ag2 Ag4 Ag6 O3 110.59(15) . .
C1 Ag4 Ag6 C2 -9.1(4) . .
O1 Ag4 Ag6 C2 158.3(3) . .
O11 Ag4 Ag6 C2 153(4) . .
Ag3 Ag4 Ag6 C2 -19.1(2) . .
Ag2 Ag4 Ag6 C2 -70.0(2) . .
C1 Ag4 Ag6 Ag2 60.9(3) . .
O1 Ag4 Ag6 Ag2 -131.69(19) . .
O11 Ag4 Ag6 Ag2 -137(4) . .
Ag3 Ag4 Ag6 Ag2 50.93(4) . .
C1 Ag2 Ag6 O23 86.1(8) . .
O7 Ag2 Ag6 O23 15.8(8) . .
O5 Ag2 Ag6 O23 -47.8(7) . .
O25 Ag2 Ag6 O23 -123.8(7) . .
Ag4 Ag2 Ag6 O23 145.3(7) . .
Ag3 Ag2 Ag6 O23 96.9(7) . .
O7 Ag2 Ag6 C1 -70.3(5) . .
O5 Ag2 Ag6 C1 -133.9(4) . .
O25 Ag2 Ag6 C1 150.1(4) . .
Ag4 Ag2 Ag6 C1 59.2(3) . .
Ag3 Ag2 Ag6 C1 10.8(3) . .
C1 Ag2 Ag6 O4 169.6(4) . .
O7 Ag2 Ag6 O4 99.3(4) . .
O5 Ag2 Ag6 O4 35.7(2) . .
O25 Ag2 Ag6 O4 -40.3(3) . .
Ag4 Ag2 Ag6 O4 -131.19(15) . .
Ag3 Ag2 Ag6 O4 -179.56(14) . .
C1 Ag2 Ag6 O3 -131.1(4) . .
O7 Ag2 Ag6 O3 158.6(4) . .
O5 Ag2 Ag6 O3 95.0(2) . .
O25 Ag2 Ag6 O3 19.0(3) . .
Ag4 Ag2 Ag6 O3 -71.92(15) . .
Ag3 Ag2 Ag6 O3 -120.29(15) . .
C1 Ag2 Ag6 C2 26.2(4) . .
O7 Ag2 Ag6 C2 -44.1(4) . .
O5 Ag2 Ag6 C2 -107.7(3) . .
O25 Ag2 Ag6 C2 176.3(3) . .
Ag4 Ag2 Ag6 C2 85.4(2) . .
Ag3 Ag2 Ag6 C2 37.0(2) . .
C1 Ag2 Ag6 Ag4 -59.2(3) . .
O7 Ag2 Ag6 Ag4 -129.5(3) . .
O5 Ag2 Ag6 Ag4 166.93(17) . .
O25 Ag2 Ag6 Ag4 90.9(2) . .
Ag3 Ag2 Ag6 Ag4 -48.37(3) . .
O24 Ag1 Ag7 C9 90.5(7) . .
O7 Ag1 Ag7 C9 -119.0(4) . .
O5 Ag1 Ag7 C9 158.6(4) . .
C10 Ag1 Ag7 C9 29.4(5) . .
Ag8 Ag1 Ag7 C9 -56.5(3) . .
O24 Ag1 Ag7 O25 -114.1(7) . .
O7 Ag1 Ag7 O25 36.4(3) . .
C9 Ag1 Ag7 O25 155.4(4) . .
O5 Ag1 Ag7 O25 -46.0(3) . .
C10 Ag1 Ag7 O25 -175.2(4) . .
Ag8 Ag1 Ag7 O25 98.9(3) . .
O24 Ag1 Ag7 O17 3.1(7) . 3_657
O7 Ag1 Ag7 O17 153.5(3) . 3_657
C9 Ag1 Ag7 O17 -87.5(4) . 3_657
O5 Ag1 Ag7 O17 71.1(3) . 3_657
C10 Ag1 Ag7 O17 -58.0(4) . 3_657
Ag8 Ag1 Ag7 O17 -144.0(2) . 3_657
O24 Ag1 Ag7 Ag8 147.0(6) . .
O7 Ag1 Ag7 Ag8 -62.52(17) . .
C9 Ag1 Ag7 Ag8 56.5(3) . .
O5 Ag1 Ag7 Ag8 -144.95(16) . .
C10 Ag1 Ag7 Ag8 85.9(3) . .
O24 Ag1 Ag7 Ag5 102.4(6) . 3_657
O7 Ag1 Ag7 Ag5 -107.09(17) . 3_657
C9 Ag1 Ag7 Ag5 11.9(3) . 3_657
O5 Ag1 Ag7 Ag5 170.48(16) . 3_657
C10 Ag1 Ag7 Ag5 41.3(3) . 3_657
Ag8 Ag1 Ag7 Ag5 -44.57(4) . 3_657
O25 Ag7 Ag8 C9 -153.0(5) . .
O17 Ag7 Ag8 C9 66.8(5) 3_657 .
Ag1 Ag7 Ag8 C9 -62.9(4) . .
Ag5 Ag7 Ag8 C9 60.4(4) 3_657 .
C9 Ag7 Ag8 O2 -135.8(4) . 3_657
O25 Ag7 Ag8 O2 71.2(3) . 3_657
O17 Ag7 Ag8 O2 -68.9(4) 3_657 3_657
Ag1 Ag7 Ag8 O2 161.3(2) . 3_657
Ag5 Ag7 Ag8 O2 -75.4(2) 3_657 3_657
C9 Ag7 Ag8 O9 128.3(4) . .
O25 Ag7 Ag8 O9 -24.7(3) . .
O17 Ag7 Ag8 O9 -164.9(3) 3_657 .
Ag1 Ag7 Ag8 O9 65.4(2) . .
Ag5 Ag7 Ag8 O9 -171.4(2) 3_657 .
C9 Ag7 Ag8 Ag5 -60.4(4) . 3_657
O25 Ag7 Ag8 Ag5 146.6(3) . 3_657
O17 Ag7 Ag8 Ag5 6.4(3) 3_657 3_657
Ag1 Ag7 Ag8 Ag5 -123.29(5) . 3_657
C9 Ag7 Ag8 Ag1 62.9(4) . .
O25 Ag7 Ag8 Ag1 -90.1(3) . .
O17 Ag7 Ag8 Ag1 129.7(3) 3_657 .
Ag5 Ag7 Ag8 Ag1 123.29(5) 3_657 .
O24 Ag1 Ag8 C9 -100.6(5) . .
O7 Ag1 Ag8 C9 171.2(4) . .
O5 Ag1 Ag8 C9 99.5(4) . .
C10 Ag1 Ag8 C9 -10.0(5) . .
Ag7 Ag1 Ag8 C9 60.2(4) . .
O24 Ag1 Ag8 O2 54.3(6) . 3_657
O7 Ag1 Ag8 O2 -33.8(5) . 3_657
C9 Ag1 Ag8 O2 154.9(6) . 3_657
O5 Ag1 Ag8 O2 -105.6(5) . 3_657
C10 Ag1 Ag8 O2 145.0(5) . 3_657
Ag7 Ag1 Ag8 O2 -144.8(4) . 3_657
O24 Ag1 Ag8 O9 63.0(4) . .
O7 Ag1 Ag8 O9 -25.2(2) . .
C9 Ag1 Ag8 O9 163.6(4) . .
O5 Ag1 Ag8 O9 -96.9(2) . .
C10 Ag1 Ag8 O9 153.7(3) . .
Ag7 Ag1 Ag8 O9 -136.15(16) . .
O24 Ag1 Ag8 Ag5 -109.6(4) . 3_657
O7 Ag1 Ag8 Ag5 162.2(2) . 3_657
C9 Ag1 Ag8 Ag5 -9.0(4) . 3_657
O5 Ag1 Ag8 Ag5 90.53(19) . 3_657
C10 Ag1 Ag8 Ag5 -18.9(3) . 3_657
Ag7 Ag1 Ag8 Ag5 51.26(5) . 3_657
O24 Ag1 Ag8 Ag7 -160.9(4) . .
O7 Ag1 Ag8 Ag7 111.0(2) . .
C9 Ag1 Ag8 Ag7 -60.2(4) . .
O5 Ag1 Ag8 Ag7 39.27(18) . .
C10 Ag1 Ag8 Ag7 -70.2(3) . .
O2 P1 O1 Ag4 118.5(5) . .
O3 P1 O1 Ag4 -4.8(7) . .
C17 P1 O1 Ag4 -124.0(6) . .
O2 P1 O1 Ag5 -38.3(7) . .
O3 P1 O1 Ag5 -161.6(5) . .
C17 P1 O1 Ag5 79.2(7) . .
C1 Ag4 O1 P1 36.5(8) . .
O11 Ag4 O1 P1 -157.1(6) . .
Ag3 Ag4 O1 P1 174.3(16) . .
Ag2 Ag4 O1 P1 -30.1(7) . .
Ag6 Ag4 O1 P1 23.1(5) . .
C1 Ag4 O1 Ag5 -159.9(4) . .
O11 Ag4 O1 Ag5 6.5(3) . .
Ag3 Ag4 O1 Ag5 -22(2) . .
Ag2 Ag4 O1 Ag5 133.51(13) . .
Ag6 Ag4 O1 Ag5 -173.3(2) . .
C9 Ag5 O1 P1 54.4(7) 3_657 .
O28 Ag5 O1 P1 -115.4(8) . .
O29 Ag5 O1 P1 -81.8(9) . .
O11 Ag5 O1 P1 156.7(6) . .
Ag8 Ag5 O1 P1 46.1(6) 3_657 .
Ag7 Ag5 O1 P1 98.6(6) 3_657 .
C9 Ag5 O1 Ag4 -108.2(4) 3_657 .
O28 Ag5 O1 Ag4 82.0(5) . .
O29 Ag5 O1 Ag4 115.5(7) . .
O11 Ag5 O1 Ag4 -5.9(2) . .
Ag8 Ag5 O1 Ag4 -116.6(2) 3_657 .
Ag7 Ag5 O1 Ag4 -64.1(2) 3_657 .
O1 P1 O2 V1 -149.4(5) . .
O3 P1 O2 V1 -25.2(7) . .
C17 P1 O2 V1 92.7(6) . .
O1 P1 O2 Ag8 -1.1(5) . 3_657
O3 P1 O2 Ag8 123.1(3) . 3_657
C17 P1 O2 Ag8 -119.0(4) . 3_657
O13 V1 O2 P1 -103.5(6) . .
O21 V1 O2 P1 89.3(8) 3_657 .
O14 V1 O2 P1 -1.3(6) . .
O9 V1 O2 P1 153.3(6) 3_657 .
O13 V1 O2 Ag8 107.2(3) . 3_657
O21 V1 O2 Ag8 -59.9(6) 3_657 3_657
O14 V1 O2 Ag8 -150.6(3) . 3_657
O9 V1 O2 Ag8 4.0(3) 3_657 3_657
O1 P1 O3 V2 145.1(5) . .
O2 P1 O3 V2 21.4(6) . .
C17 P1 O3 V2 -95.9(6) . .
O1 P1 O3 Ag6 -24.5(5) . .
O2 P1 O3 Ag6 -148.2(3) . .
C17 P1 O3 Ag6 94.5(5) . .
O15 V2 O3 P1 108.4(6) . .
O14 V2 O3 P1 6.6(5) . .
O16 V2 O3 P1 -88.2(8) . .
O4 V2 O3 P1 -150.0(6) . .
O15 V2 O3 Ag6 -80.7(3) . .
O14 V2 O3 Ag6 177.5(3) . .
O16 V2 O3 Ag6 82.7(7) . .
O4 V2 O3 Ag6 20.8(2) . .
O23 Ag6 O3 P1 -109.4(5) . .
C1 Ag6 O3 P1 39.8(6) . .
O4 Ag6 O3 P1 153.9(5) . .
C2 Ag6 O3 P1 30.5(8) . .
Ag4 Ag6 O3 P1 31.9(4) . .
Ag2 Ag6 O3 P1 85.5(4) . .
O23 Ag6 O3 V2 78.1(4) . .
C1 Ag6 O3 V2 -132.7(4) . .
O4 Ag6 O3 V2 -18.6(2) . .
C2 Ag6 O3 V2 -142.0(6) . .
Ag4 Ag6 O3 V2 -140.6(2) . .
Ag2 Ag6 O3 V2 -87.0(2) . .
O5 P2 O4 V2 -149.3(5) . .
O6 P2 O4 V2 -27.0(6) . .
C21 P2 O4 V2 91.7(6) . .
O5 P2 O4 Ag6 27.1(5) . .
O6 P2 O4 Ag6 149.4(3) . .
C21 P2 O4 Ag6 -91.9(5) . .
O15 V2 O4 P2 -103.8(5) . .
O14 V2 O4 P2 92.7(8) . .
O16 V2 O4 P2 -1.9(5) . .
O3 V2 O4 P2 155.7(5) . .
O15 V2 O4 Ag6 79.4(3) . .
O14 V2 O4 Ag6 -84.1(7) . .
O16 V2 O4 Ag6 -178.7(3) . .
O3 V2 O4 Ag6 -21.1(2) . .
O23 Ag6 O4 P2 107.6(4) . .
C1 Ag6 O4 P2 -38.0(5) . .
O3 Ag6 O4 P2 -158.6(4) . .
C2 Ag6 O4 P2 -4.9(5) . .
Ag4 Ag6 O4 P2 -91.2(3) . .
Ag2 Ag6 O4 P2 -47.3(3) . .
O23 Ag6 O4 V2 -75.0(3) . .
C1 Ag6 O4 V2 139.3(3) . .
O3 Ag6 O4 V2 18.8(2) . .
C2 Ag6 O4 V2 172.4(3) . .
Ag4 Ag6 O4 V2 86.2(2) . .
Ag2 Ag6 O4 V2 130.1(2) . .
O6 P2 O5 Ag2 -97.6(5) . .
O4 P2 O5 Ag2 24.4(6) . .
C21 P2 O5 Ag2 142.9(5) . .
O6 P2 O5 Ag1 32.6(6) . .
O4 P2 O5 Ag1 154.7(4) . .
C21 P2 O5 Ag1 -86.8(6) . .
C1 Ag2 O5 P2 -82.7(5) . .
O7 Ag2 O5 P2 159.7(5) . .
O25 Ag2 O5 P2 55.3(5) . .
Ag4 Ag2 O5 P2 -31.3(6) . .
Ag3 Ag2 O5 P2 -131.9(3) . .
Ag6 Ag2 O5 P2 -47.5(4) . .
C1 Ag2 O5 Ag1 131.4(3) . .
O7 Ag2 O5 Ag1 13.8(3) . .
O25 Ag2 O5 Ag1 -90.7(3) . .
Ag4 Ag2 O5 Ag1 -177.29(6) . .
Ag3 Ag2 O5 Ag1 82.1(3) . .
Ag6 Ag2 O5 Ag1 166.5(2) . .
O24 Ag1 O5 P2 102.7(6) . .
O7 Ag1 O5 P2 -154.5(6) . .
C9 Ag1 O5 P2 -38.0(6) . .
C10 Ag1 O5 P2 -5.1(7) . .
Ag8 Ag1 O5 P2 -90.4(5) . .
Ag7 Ag1 O5 P2 -55.8(5) . .
O24 Ag1 O5 Ag2 -116.6(3) . .
O7 Ag1 O5 Ag2 -13.8(3) . .
C9 Ag1 O5 Ag2 102.7(3) . .
C10 Ag1 O5 Ag2 135.6(3) . .
Ag8 Ag1 O5 Ag2 50.3(2) . .
Ag7 Ag1 O5 Ag2 84.94(18) . .
O5 P2 O6 V3 151.4(5) . .
O4 P2 O6 V3 29.4(6) . .
C21 P2 O6 V3 -89.0(6) . .
O18 V3 O6 P2 102.2(6) . .
O16 V3 O6 P2 -1.5(5) . .
O19 V3 O6 P2 -90.1(7) 3_657 .
O17 V3 O6 P2 -155.3(6) 3_657 .
O8 P3 O7 Ag1 -170.1(5) . .
O9 P3 O7 Ag1 -47.3(7) . .
C25 P3 O7 Ag1 72.4(7) . .
O8 P3 O7 Ag2 -12.8(7) . .
O9 P3 O7 Ag2 109.9(5) . .
C25 P3 O7 Ag2 -130.4(6) . .
O24 Ag1 O7 P3 -86.3(7) . .
C9 Ag1 O7 P3 58.7(8) . .
O5 Ag1 O7 P3 176.4(7) . .
C10 Ag1 O7 P3 49.8(10) . .
Ag8 Ag1 O7 P3 51.8(6) . .
Ag7 Ag1 O7 P3 105.2(6) . .
O24 Ag1 O7 Ag2 111.3(3) . .
C9 Ag1 O7 Ag2 -103.7(4) . .
O5 Ag1 O7 Ag2 13.9(3) . .
C10 Ag1 O7 Ag2 -112.7(6) . .
Ag8 Ag1 O7 Ag2 -110.7(3) . .
Ag7 Ag1 O7 Ag2 -57.3(2) . .
C1 Ag2 O7 P3 68.6(7) . .
O5 Ag2 O7 P3 -178.4(6) . .
O25 Ag2 O7 P3 -101.0(6) . .
Ag4 Ag2 O7 P3 12.6(8) . .
Ag3 Ag2 O7 P3 34.6(5) . .
Ag6 Ag2 O7 P3 120.0(5) . .
C1 Ag2 O7 Ag1 -127.4(3) . .
O5 Ag2 O7 Ag1 -14.5(3) . .
O25 Ag2 O7 Ag1 63.0(3) . .
Ag4 Ag2 O7 Ag1 176.59(6) . .
Ag3 Ag2 O7 Ag1 -161.5(2) . .
Ag6 Ag2 O7 Ag1 -76.0(4) . .
O7 P3 O8 V4 143.7(6) . .
O9 P3 O8 V4 21.3(7) . .
C25 P3 O8 V4 -97.0(6) . .
O7 P3 O8 Ag3 -26.6(5) . .
O9 P3 O8 Ag3 -149.0(3) . .
C25 P3 O8 Ag3 92.7(4) . .
O20 V4 O8 P3 107.8(6) . .
O19 V4 O8 P3 -85.2(8) . .
O21 V4 O8 P3 5.2(6) . .
O10 V4 O8 P3 -151.1(6) . .
O20 V4 O8 Ag3 -80.9(3) . .
O19 V4 O8 Ag3 86.0(6) . .
O21 V4 O8 Ag3 176.5(3) . .
O10 V4 O8 Ag3 20.1(2) . .
C1 Ag3 O8 P3 26.9(6) . .
O22 Ag3 O8 P3 -109.9(5) . .
O10 Ag3 O8 P3 155.0(4) . .
Ag4 Ag3 O8 P3 86.6(4) . .
Ag2 Ag3 O8 P3 40.3(3) . .
C1 Ag3 O8 V4 -146.2(4) . .
O22 Ag3 O8 V4 77.0(4) . .
O10 Ag3 O8 V4 -18.1(2) . .
Ag4 Ag3 O8 V4 -86.5(2) . .
Ag2 Ag3 O8 V4 -132.8(2) . .
O7 P3 O9 V1 -148.0(5) . 3_657
O8 P3 O9 V1 -25.1(7) . 3_657
C25 P3 O9 V1 91.9(6) . 3_657
O7 P3 O9 Ag8 2.9(5) . .
O8 P3 O9 Ag8 125.9(3) . .
C25 P3 O9 Ag8 -117.1(4) . .
C9 Ag8 O9 P3 41.4(7) . .
O2 Ag8 O9 P3 -162.9(4) 3_657 .
Ag5 Ag8 O9 P3 175.6(3) 3_657 .
Ag7 Ag8 O9 P3 -31.9(4) . .
Ag1 Ag8 O9 P3 20.8(3) . .
C9 Ag8 O9 V1 -159.3(5) . 3_657
O2 Ag8 O9 V1 -3.6(2) 3_657 3_657
Ag5 Ag8 O9 V1 -25.1(7) 3_657 3_657
Ag7 Ag8 O9 V1 127.34(19) . 3_657
Ag1 Ag8 O9 V1 -180.0(2) . 3_657
O11 P4 O10 V4 -145.1(5) . .
O17 P4 O10 V4 -24.6(6) . .
C29 P4 O10 V4 94.4(6) . .
O11 P4 O10 Ag3 24.6(5) . .
O17 P4 O10 Ag3 145.0(3) . .
C29 P4 O10 Ag3 -95.9(5) . .
O20 V4 O10 P4 -107.3(5) . .
O19 V4 O10 P4 -3.0(5) . .
O21 V4 O10 P4 89.4(7) . .
O8 V4 O10 P4 150.3(5) . .
O20 V4 O10 Ag3 82.0(3) . .
O19 V4 O10 Ag3 -173.7(3) . .
O21 V4 O10 Ag3 -81.3(6) . .
O8 V4 O10 Ag3 -20.5(3) . .
C1 Ag3 O10 P4 -31.2(6) . .
O22 Ag3 O10 P4 108.5(5) . .
O8 Ag3 O10 P4 -154.3(4) . .
Ag4 Ag3 O10 P4 -26.7(3) . .
Ag2 Ag3 O10 P4 -82.7(4) . .
C1 Ag3 O10 V4 141.2(4) . .
O22 Ag3 O10 V4 -79.1(4) . .
O8 Ag3 O10 V4 18.2(2) . .
Ag4 Ag3 O10 V4 145.8(2) . .
Ag2 Ag3 O10 V4 89.7(2) . .
O17 P4 O11 Ag4 -126.9(6) . .
O10 P4 O11 Ag4 -6.0(7) . .
C29 P4 O11 Ag4 113.4(6) . .
O17 P4 O11 Ag5 50.8(7) . .
O10 P4 O11 Ag5 171.7(5) . .
C29 P4 O11 Ag5 -69.0(7) . .
C1 Ag4 O11 P4 -21.6(8) . .
O1 Ag4 O11 P4 171.9(6) . .
Ag3 Ag4 O11 P4 -10.7(6) . .
Ag2 Ag4 O11 P4 41.3(7) . .
Ag6 Ag4 O11 P4 177(3) . .
C1 Ag4 O11 Ag5 160.0(4) . .
O1 Ag4 O11 Ag5 -6.5(3) . .
Ag3 Ag4 O11 Ag5 170.9(2) . .
Ag2 Ag4 O11 Ag5 -137.05(12) . .
Ag6 Ag4 O11 Ag5 -1(4) . .
C9 Ag5 O11 P4 -57.7(7) 3_657 .
O28 Ag5 O11 P4 103.9(8) . .
O29 Ag5 O11 P4 66.0(9) . .
O1 Ag5 O11 P4 -172.5(6) . .
Ag8 Ag5 O11 P4 -107.3(6) 3_657 .
Ag7 Ag5 O11 P4 -70.3(6) 3_657 .
C9 Ag5 O11 Ag4 120.6(3) 3_657 .
O28 Ag5 O11 Ag4 -77.8(6) . .
O29 Ag5 O11 Ag4 -115.7(7) . .
O1 Ag5 O11 Ag4 5.9(2) . .
Ag8 Ag5 O11 Ag4 71.0(2) 3_657 .
Ag7 Ag5 O11 Ag4 108.0(2) 3_657 .
O15 V2 O14 V1 -164.1(6) . .
O16 V2 O14 V1 92.1(6) . .
O4 V2 O14 V1 -0.5(11) . .
O3 V2 O14 V1 -62.4(6) . .
O13 V1 O14 V2 162.4(6) . .
O21 V1 O14 V2 -92.5(6) 3_657 .
O9 V1 O14 V2 -2.3(11) 3_657 .
O2 V1 O14 V2 60.5(6) . .
O18 V3 O16 V2 -161.1(6) . .
O19 V3 O16 V2 94.5(6) 3_657 .
O6 V3 O16 V2 -57.2(6) . .
O17 V3 O16 V2 11.3(10) 3_657 .
O15 V2 O16 V3 160.7(6) . .
O14 V2 O16 V3 -95.6(6) . .
O4 V2 O16 V3 58.0(6) . .
O3 V2 O16 V3 -2.8(11) . .
O11 P4 O17 V3 152.0(5) . 3_657
O10 P4 O17 V3 30.3(7) . 3_657
C29 P4 O17 V3 -87.9(7) . 3_657
O11 P4 O17 Ag7 14.0(4) . 3_657
O10 P4 O17 Ag7 -107.7(3) . 3_657
C29 P4 O17 Ag7 134.1(4) . 3_657
O20 V4 O19 V3 159.9(6) . 3_657
O21 V4 O19 V3 -95.3(6) . 3_657
O8 V4 O19 V3 -7.0(10) . 3_657
O10 V4 O19 V3 57.5(6) . 3_657
O20 V4 O21 V1 -162.5(6) . 3_657
O19 V4 O21 V1 91.4(6) . 3_657
O8 V4 O21 V1 -59.0(6) . 3_657
O10 V4 O21 V1 0.7(10) . 3_657
C1 Ag3 O22 C36 180(3) . .
O10 Ag3 O22 C36 30(3) . .
O8 Ag3 O22 C36 -35(3) . .
Ag4 Ag3 O22 C36 125(3) . .
Ag2 Ag3 O22 C36 -128(3) . .
C1 Ag6 O23 C33 -173.9(15) . .
O4 Ag6 O23 C33 41.4(17) . .
O3 Ag6 O23 C33 -23.5(17) . .
C2 Ag6 O23 C33 172.7(16) . .
Ag4 Ag6 O23 C33 -110.3(16) . .
Ag2 Ag6 O23 C33 120.0(15) . .
O7 Ag1 O24 C39 -63.7(10) . .
C9 Ag1 O24 C39 157.2(10) . .
O5 Ag1 O24 C39 23.0(10) . .
C10 Ag1 O24 C39 140.5(10) . .
Ag8 Ag1 O24 C39 -139.6(9) . .
Ag7 Ag1 O24 C39 86.1(12) . .
C9 Ag7 O25 N1 -166.9(11) . .
O17 Ag7 O25 N1 23.0(12) 3_657 .
Ag8 Ag7 O25 N1 -136.2(11) . .
Ag1 Ag7 O25 N1 163.0(11) . .
Ag5 Ag7 O25 N1 -88.7(13) 3_657 .
C9 Ag7 O25 Ag2 30.5(8) . .
O17 Ag7 O25 Ag2 -139.5(4) 3_657 .
Ag8 Ag7 O25 Ag2 61.3(4) . .
Ag1 Ag7 O25 Ag2 0.5(4) . .
Ag5 Ag7 O25 Ag2 108.8(4) 3_657 .
C1 Ag2 O25 N1 -6.4(14) . .
O7 Ag2 O25 N1 159.5(11) . .
O5 Ag2 O25 N1 -116.5(12) . .
Ag4 Ag2 O25 N1 19.3(12) . .
Ag3 Ag2 O25 N1 69.5(13) . .
Ag6 Ag2 O25 N1 -40.4(12) . .
C1 Ag2 O25 Ag7 155.9(4) . .
O7 Ag2 O25 Ag7 -38.2(5) . .
O5 Ag2 O25 Ag7 45.8(4) . .
Ag4 Ag2 O25 Ag7 -178.5(4) . .
Ag3 Ag2 O25 Ag7 -128.2(3) . .
Ag6 Ag2 O25 Ag7 121.9(4) . .
C9 Ag5 O28 N5 -2(3) 3_657 .
O29 Ag5 O28 N5 11.0(13) . .
O11 Ag5 O28 N5 -125.2(15) . .
O1 Ag5 O28 N5 152.5(15) . .
Ag8 Ag5 O28 N5 119.8(14) 3_657 .
Ag7 Ag5 O28 N5 -116.2(14) 3_657 .
C9 Ag5 O29 N5 164.1(15) 3_657 .
O28 Ag5 O29 N5 -11.1(14) . .
O11 Ag5 O29 N5 42.7(18) . .
O1 Ag5 O29 N5 -57.3(18) . .
Ag8 Ag5 O29 N5 -146.1(13) 3_657 .
Ag7 Ag5 O29 N5 122.1(14) 3_657 .
Ag7 O25 N1 O26 -40(2) . .
Ag2 O25 N1 O26 120.0(17) . .
Ag7 O25 N1 O27 164.4(11) . .
Ag2 O25 N1 O27 -35.9(19) . .
Ag5 O29 N5 O28 21(3) . .
Ag5 O29 N5 O30 -173(3) . .
Ag5 O28 N5 O29 -21(3) . .
Ag5 O28 N5 O30 170(2) . .
O1 Ag4 C1 C2 64(2) . .
O11 Ag4 C1 C2 -97(2) . .
Ag3 Ag4 C1 C2 -111(2) . .
Ag2 Ag4 C1 C2 167(3) . .
Ag6 Ag4 C1 C2 82(2) . .
O1 Ag4 C1 Ag3 175.4(3) . .
O11 Ag4 C1 Ag3 14.0(5) . .
Ag2 Ag4 C1 Ag3 -82.0(3) . .
Ag6 Ag4 C1 Ag3 -167.3(4) . .
O1 Ag4 C1 Ag6 -17.3(5) . .
O11 Ag4 C1 Ag6 -178.7(3) . .
Ag3 Ag4 C1 Ag6 167.3(4) . .
Ag2 Ag4 C1 Ag6 85.4(3) . .
O1 Ag4 C1 Ag2 -102.7(4) . .
O11 Ag4 C1 Ag2 95.9(4) . .
Ag3 Ag4 C1 Ag2 82.0(3) . .
Ag6 Ag4 C1 Ag2 -85.4(3) . .
O22 Ag3 C1 C2 31.9(9) . .
O10 Ag3 C1 C2 167.1(6) . .
O8 Ag3 C1 C2 -100.2(8) . .
Ag4 Ag3 C1 C2 161.0(9) . .
Ag2 Ag3 C1 C2 -117.6(9) . .
O22 Ag3 C1 Ag4 -129.1(4) . .
O10 Ag3 C1 Ag4 6.1(5) . .
O8 Ag3 C1 Ag4 98.8(4) . .
Ag2 Ag3 C1 Ag4 81.4(3) . .
O22 Ag3 C1 Ag6 -166.9(14) . .
O10 Ag3 C1 Ag6 -31.7(17) . .
O8 Ag3 C1 Ag6 61.0(16) . .
Ag4 Ag3 C1 Ag6 -37.8(12) . .
Ag2 Ag3 C1 Ag6 43.7(13) . .
O22 Ag3 C1 Ag2 149.4(4) . .
O10 Ag3 C1 Ag2 -75.3(4) . .
O8 Ag3 C1 Ag2 17.3(5) . .
Ag4 Ag3 C1 Ag2 -81.4(3) . .
O23 Ag6 C1 C2 -30.1(9) . .
O4 Ag6 C1 C2 106.5(7) . .
O3 Ag6 C1 C2 -171.3(6) . .
Ag4 Ag6 C1 C2 -160.5(9) . .
Ag2 Ag6 C1 C2 118.7(8) . .
O23 Ag6 C1 Ag4 130.4(4) . .
O4 Ag6 C1 Ag4 -93.0(3) . .
O3 Ag6 C1 Ag4 -10.8(5) . .
C2 Ag6 C1 Ag4 160.5(9) . .
Ag2 Ag6 C1 Ag4 -80.8(3) . .
O23 Ag6 C1 Ag3 168.0(13) . .
O4 Ag6 C1 Ag3 -55.4(15) . .
O3 Ag6 C1 Ag3 26.8(16) . .
C2 Ag6 C1 Ag3 -162(2) . .
Ag4 Ag6 C1 Ag3 37.6(12) . .
Ag2 Ag6 C1 Ag3 -43.2(13) . .
O23 Ag6 C1 Ag2 -148.8(4) . .
O4 Ag6 C1 Ag2 -12.2(4) . .
O3 Ag6 C1 Ag2 70.0(4) . .
C2 Ag6 C1 Ag2 -118.7(8) . .
Ag4 Ag6 C1 Ag2 80.8(3) . .
O7 Ag2 C1 C2 55.8(9) . .
O5 Ag2 C1 C2 -42.1(9) . .
O25 Ag2 C1 C2 -139.5(8) . .
Ag4 Ag2 C1 C2 -175.0(10) . .
Ag3 Ag2 C1 C2 102.6(9) . .
Ag6 Ag2 C1 C2 -91.6(8) . .
O7 Ag2 C1 Ag4 -129.1(2) . .
O5 Ag2 C1 Ag4 133.0(2) . .
O25 Ag2 C1 Ag4 35.5(6) . .
Ag3 Ag2 C1 Ag4 -82.3(3) . .
Ag6 Ag2 C1 Ag4 83.4(3) . .
O7 Ag2 C1 Ag3 -46.8(4) . .
O5 Ag2 C1 Ag3 -144.7(2) . .
O25 Ag2 C1 Ag3 117.8(4) . .
Ag4 Ag2 C1 Ag3 82.3(3) . .
Ag6 Ag2 C1 Ag3 165.8(4) . .
O7 Ag2 C1 Ag6 147.4(2) . .
O5 Ag2 C1 Ag6 49.6(3) . .
O25 Ag2 C1 Ag6 -47.9(6) . .
Ag4 Ag2 C1 Ag6 -83.4(3) . .
Ag3 Ag2 C1 Ag6 -165.8(4) . .
Ag4 C1 C2 C3 126(17) . .
Ag3 C1 C2 C3 19(18) . .
Ag6 C1 C2 C3 -154(18) . .
Ag2 C1 C2 C3 -69(18) . .
Ag4 C1 C2 Ag6 -80(2) . .
Ag3 C1 C2 Ag6 173.4(7) . .
Ag2 C1 C2 Ag6 85.7(6) . .
O23 Ag6 C2 C1 155.5(8) . .
O4 Ag6 C2 C1 -93.1(8) . .
O3 Ag6 C2 C1 16.3(11) . .
Ag4 Ag6 C2 C1 14.8(7) . .
Ag2 Ag6 C2 C1 -46.3(7) . .
O23 Ag6 C2 C3 -26.4(9) . .
C1 Ag6 C2 C3 178.1(13) . .
O4 Ag6 C2 C3 85.0(9) . .
O3 Ag6 C2 C3 -165.6(7) . .
Ag4 Ag6 C2 C3 -167.1(9) . .
Ag2 Ag6 C2 C3 131.8(9) . .
C1 C2 C3 C4 -17(19) . .
Ag6 C2 C3 C4 -170.4(9) . .
C1 C2 C3 C8 158(18) . .
Ag6 C2 C3 C8 4.3(15) . .
C8 C3 C4 C5 2(2) . .
C2 C3 C4 C5 177.0(12) . .
C3 C4 C5 C6 -1(2) . .
C4 C5 C6 C7 -2(2) . .
C5 C6 C7 C8 4(3) . .
C6 C7 C8 C3 -2(2) . .
C4 C3 C8 C7 0(2) . .
C2 C3 C8 C7 -175.4(13) . .
O2 Ag8 C9 C10 -112(2) 3_657 .
O9 Ag8 C9 C10 24(3) . .
Ag5 Ag8 C9 C10 -141(2) 3_657 .
Ag7 Ag8 C9 C10 132(2) . .
Ag1 Ag8 C9 C10 50(2) . .
O2 Ag8 C9 Ag7 116.2(5) 3_657 .
O9 Ag8 C9 Ag7 -108.0(4) . .
Ag5 Ag8 C9 Ag7 87.5(3) 3_657 .
Ag1 Ag8 C9 Ag7 -81.4(3) . .
O2 Ag8 C9 Ag5 28.7(7) 3_657 3_657
O9 Ag8 C9 Ag5 164.5(3) . 3_657
Ag7 Ag8 C9 Ag5 -87.5(3) . 3_657
Ag1 Ag8 C9 Ag5 -168.9(4) . 3_657
O2 Ag8 C9 Ag1 -162.4(4) 3_657 .
O9 Ag8 C9 Ag1 -26.6(6) . .
Ag5 Ag8 C9 Ag1 168.9(4) 3_657 .
Ag7 Ag8 C9 Ag1 81.4(3) . .
O25 Ag7 C9 C10 -115.9(9) . .
O17 Ag7 C9 C10 53.4(10) 3_657 .
Ag8 Ag7 C9 C10 -159.5(11) . .
Ag1 Ag7 C9 C10 -76.2(9) . .
Ag5 Ag7 C9 C10 120.0(10) 3_657 .
O25 Ag7 C9 Ag8 43.6(7) . .
O17 Ag7 C9 Ag8 -147.1(2) 3_657 .
Ag1 Ag7 C9 Ag8 83.3(3) . .
Ag5 Ag7 C9 Ag8 -80.5(3) 3_657 .
O25 Ag7 C9 Ag5 124.0(5) . 3_657
O17 Ag7 C9 Ag5 -66.6(3) 3_657 3_657
Ag8 Ag7 C9 Ag5 80.5(3) . 3_657
Ag1 Ag7 C9 Ag5 163.8(4) . 3_657
O25 Ag7 C9 Ag1 -39.8(6) . .
O17 Ag7 C9 Ag1 129.5(2) 3_657 .
Ag8 Ag7 C9 Ag1 -83.3(3) . .
Ag5 Ag7 C9 Ag1 -163.8(4) 3_657 .
O24 Ag1 C9 C10 -34.6(10) . .
O7 Ag1 C9 C10 -169.6(7) . .
O5 Ag1 C9 C10 92.5(8) . .
Ag8 Ag1 C9 C10 -160.3(10) . .
Ag7 Ag1 C9 C10 115.5(9) . .
O24 Ag1 C9 Ag8 125.7(4) . .
O7 Ag1 C9 Ag8 -9.2(4) . .
O5 Ag1 C9 Ag8 -107.1(3) . .
C10 Ag1 C9 Ag8 160.3(10) . .
Ag7 Ag1 C9 Ag8 -84.2(3) . .
O24 Ag1 C9 Ag7 -150.1(3) . .
O7 Ag1 C9 Ag7 74.9(4) . .
O5 Ag1 C9 Ag7 -23.0(4) . .
C10 Ag1 C9 Ag7 -115.5(9) . .
Ag8 Ag1 C9 Ag7 84.2(3) . .
O24 Ag1 C9 Ag5 158.0(13) . 3_657
O7 Ag1 C9 Ag5 23.1(16) . 3_657
O5 Ag1 C9 Ag5 -74.8(15) . 3_657
C10 Ag1 C9 Ag5 -167(2) . 3_657
Ag8 Ag1 C9 Ag5 32.3(13) . 3_657
Ag7 Ag1 C9 Ag5 -51.8(14) . 3_657
Ag8 C9 C10 C11 158(12) . .
Ag7 C9 C10 C11 -75(13) . .
Ag5 C9 C10 C11 24(13) 3_657 .
Ag1 C9 C10 C11 -151(13) . .
Ag8 C9 C10 Ag1 -51(2) . .
Ag7 C9 C10 Ag1 75.8(6) . .
Ag5 C9 C10 Ag1 174.9(8) 3_657 .
O24 Ag1 C10 C9 152.7(8) . .
O7 Ag1 C10 C9 16.4(11) . .
O5 Ag1 C10 C9 -102.1(8) . .
Ag8 Ag1 C10 C9 14.5(7) . .
Ag7 Ag1 C10 C9 -47.9(7) . .
O24 Ag1 C10 C11 -30.7(12) . .
O7 Ag1 C10 C11 -167.0(10) . .
C9 Ag1 C10 C11 176.6(16) . .
O5 Ag1 C10 C11 74.5(12) . .
Ag8 Ag1 C10 C11 -168.9(12) . .
Ag7 Ag1 C10 C11 128.7(12) . .
C9 C10 C11 C16 37(14) . .
Ag1 C10 C11 C16 -112.4(14) . .
C9 C10 C11 C12 -147(12) . .
Ag1 C10 C11 C12 63.7(19) . .
C16 C11 C12 C13 -6(3) . .
C10 C11 C12 C13 178(2) . .
C11 C12 C13 C14 7(4) . .
C12 C13 C14 C15 -5(5) . .
C13 C14 C15 C16 2(4) . .
C12 C11 C16 C15 2(3) . .
C10 C11 C16 C15 178.0(15) . .
C14 C15 C16 C11 0(3) . .
O1 P1 C17 C20 174.4(8) . .
O2 P1 C17 C20 -66.0(9) . .
O3 P1 C17 C20 53.1(9) . .
O1 P1 C17 C19 -63.1(9) . .
O2 P1 C17 C19 56.5(9) . .
O3 P1 C17 C19 175.5(8) . .
O1 P1 C17 C18 53.5(10) . .
O2 P1 C17 C18 173.2(9) . .
O3 P1 C17 C18 -67.8(9) . .
O5 P2 C21 C23 -176.1(8) . .
O6 P2 C21 C23 63.2(9) . .
O4 P2 C21 C23 -56.4(9) . .
O5 P2 C21 C22 -55.6(9) . .
O6 P2 C21 C22 -176.3(8) . .
O4 P2 C21 C22 64.1(9) . .
O5 P2 C21 C24 63.2(9) . .
O6 P2 C21 C24 -57.6(9) . .
O4 P2 C21 C24 -177.1(7) . .
O7 P3 C25 C27 171.9(7) . .
O8 P3 C25 C27 51.6(8) . .
O9 P3 C25 C27 -67.8(8) . .
O7 P3 C25 C26 51.8(9) . .
O8 P3 C25 C26 -68.4(9) . .
O9 P3 C25 C26 172.2(8) . .
O7 P3 C25 C28 -67.1(8) . .
O8 P3 C25 C28 172.7(7) . .
O9 P3 C25 C28 53.3(8) . .
O11 P4 C29 C30 -52.4(10) . .
O17 P4 C29 C30 -171.9(8) . .
O10 P4 C29 C30 68.8(9) . .
O11 P4 C29 C31 66.3(9) . .
O17 P4 C29 C31 -53.2(9) . .
O10 P4 C29 C31 -172.5(8) . .
O11 P4 C29 C32 -172.9(8) . .
O17 P4 C29 C32 67.6(9) . .
O10 P4 C29 C32 -51.7(9) . .
Ag6 O23 C33 N4 -145.2(15) . .
C35 N4 C33 O23 -177(2) . .
C34 N4 C33 O23 6(3) . .
Ag3 O22 C36 N3 -157(2) . .
C37 N3 C36 O22 29(6) . .
C38 N3 C36 O22 -152(4) . .
Ag1 O24 C39 N2 -143.4(11) . .
C40 N2 C39 O24 -179.3(15) . .
C41 N2 C39 O24 4(2) . .
C42 N6 C42 O31 69(34) 3_757 .
C43 N6 C42 O31 122(13) 3_757 .
C43 N6 C42 O31 -58(13) . .
C42 N6 C42 C43 -53(32) 3_757 3_757
C43 N6 C42 C43 180.00(4) . 3_757
C42 N6 C43 C42 180.00(3) . 3_757
C43 N6 C43 C42 94(17) 3_757 3_757
